data_4134786
loop_
_publ_author_name
'Sengupta, Debabrata'
'Sandoval-Pauker, Christian'
'Schueller, Emily C.'
'Encerrado-Manriquez, Angela M'
'Metta-Magana, Alejandro J'
'Lee, Wen-Yee'
'Seshadri, Ram'
'Pint\'er, Bal\'azs'
'Fortier, Skye'

_publ_section_title
;
 Isolation of a Bimetallic Cobalt(III) Nitride and Examination of Its
 Hydrogen Atom Abstraction Chemistry and Reactivity Towards H2.
;
_journal_name_full 'Journal of the American Chemical Society'
_journal_paper_doi 10.1021/jacs.0c00291
_journal_year 2020
_chemical_formula_moiety '3(C68 H106 Co2 N8), 6.833(C4.552)'
_chemical_formula_sum 'C235.11 H318 Co6 N24'
_chemical_formula_weight 3834.02
_space_group_crystal_system triclinic
_space_group_IT_number 2
_space_group_name_Hall '-P 1'
_space_group_name_H-M_alt 'P -1'
_atom_sites_solution_hydrogens geom
_atom_sites_solution_primary dual
_audit_creation_date 2020-01-02
_audit_creation_method
;
Olex2 1.3
(compiled Nov 21 2019 18:26:39 for OlexSys, GUI svn.r6003)
;
_cell_angle_alpha 78.769(2)
_cell_angle_beta 73.599(2)
_cell_angle_gamma 68.813(2)
_cell_formula_units_Z 1
_cell_length_a 15.7471(7)
_cell_length_b 18.5697(7)
_cell_length_c 23.0557(10)
_cell_measurement_reflns_used 9631
_cell_measurement_temperature 100.0
_cell_measurement_theta_max 28.93
_cell_measurement_theta_min 2.24
_cell_volume 5997.9(4)
_computing_cell_refinement 'SAINT V8.38A (?, 2016)'
_computing_data_reduction 'SAINT V8.38A (?, 2016)'
_computing_molecular_graphics 'Olex2 1.3 (Dolomanov et al., 2009)'
_computing_publication_material 'Olex2 1.3 (Dolomanov et al., 2009)'
_computing_structure_refinement 'XL  (Sheldrick, 2008)'
_computing_structure_solution 'SHELXT 2014/5 (Sheldrick, 2014)'
_diffrn_ambient_temperature 100.0
_diffrn_detector 'Bruker APEX2 area detector'
_diffrn_detector_area_resol_mean 7.9
_diffrn_detector_type 'CCD area detector'
_diffrn_measured_fraction_theta_full 0.999
_diffrn_measured_fraction_theta_max 0.994
_diffrn_measurement_device 'three-circle diffractometer'
_diffrn_radiation_monochromator 'mirror optics'
_diffrn_radiation_probe x-ray
_diffrn_radiation_type MoK\a
_diffrn_radiation_wavelength 0.71073
_diffrn_reflns_av_R_equivalents 0.0603
_diffrn_reflns_av_unetI/netI 0.0427
_diffrn_reflns_Laue_measured_fraction_full 0.999
_diffrn_reflns_Laue_measured_fraction_max 0.994
_diffrn_reflns_limit_h_max 21
_diffrn_reflns_limit_h_min -21
_diffrn_reflns_limit_k_max 25
_diffrn_reflns_limit_k_min -25
_diffrn_reflns_limit_l_max 31
_diffrn_reflns_limit_l_min -31
_diffrn_reflns_number 216026
_diffrn_reflns_point_group_measured_fraction_full 0.999
_diffrn_reflns_point_group_measured_fraction_max 0.994
_diffrn_reflns_theta_full 25.242
_diffrn_reflns_theta_max 29.057
_diffrn_reflns_theta_min 2.059
_diffrn_source 'microfocus sealed X-ray tube'
_diffrn_source_current 1.4
_diffrn_source_power 0.07
_diffrn_source_type 'Incoatec I\ms'
_diffrn_source_voltage 50.0
_diffrn_standards_number 0
_exptl_absorpt_coefficient_mu 0.457
_exptl_absorpt_correction_T_max 0.7458
_exptl_absorpt_correction_T_min 0.6948
_exptl_absorpt_correction_type multi-scan
_exptl_absorpt_process_details
;
SADABS-2016/2 (Bruker,2016/2) was used for absorption correction.
wR2(int) was 0.1022 before and 0.0555 after correction.
The Ratio of minimum to maximum transmission is 0.9316.
The \l/2 correction factor is Not present.
;
_exptl_crystal_colour green
_exptl_crystal_colour_primary green
_exptl_crystal_density_diffrn 1.061
_exptl_crystal_description plate
_exptl_crystal_F_000 2059
_exptl_crystal_size_max 0.28
_exptl_crystal_size_mid 0.2
_exptl_crystal_size_min 0.12
_refine_diff_density_max 0.716
_refine_diff_density_min -0.699
_refine_diff_density_rms 0.062
_refine_ls_extinction_method none
_refine_ls_goodness_of_fit_ref 1.039
_refine_ls_hydrogen_treatment constr
_refine_ls_matrix_type full
_refine_ls_number_parameters 1272
_refine_ls_number_reflns 31911
_refine_ls_number_restraints 1
_refine_ls_restrained_S_all 1.039
_refine_ls_R_factor_all 0.0782
_refine_ls_R_factor_gt 0.0531
_refine_ls_shift/su_max 0.003
_refine_ls_shift/su_mean 0.000
_refine_ls_structure_factor_coef Fsqd
_refine_ls_weighting_details 'w=1/[\s^2^(Fo^2^)+(0.0542P)^2^+5.3951P] where P=(Fo^2^+2Fc^2^)/3'
_refine_ls_weighting_scheme calc
_refine_ls_wR_factor_gt 0.1255
_refine_ls_wR_factor_ref 0.1367
_reflns_Friedel_coverage 0.000
_reflns_number_gt 23858
_reflns_number_total 31911
_reflns_threshold_expression 'I > 2\s(I)'
_cod_data_source_file ja0c00291_si_006.cif
_cod_data_source_block 6
_cod_database_code 4134786
_shelx_shelxl_version_number 2017/1
_shelx_space_group_comment
;
The symmetry employed for this shelxl refinement is uniquely defined
by the following loop, which should always be used as a source of
symmetry information in preference to the above space-group names.
They are only intended as comments.
;
_shelx_estimated_absorpt_t_max 0.947
_shelx_estimated_absorpt_t_min 0.883
_olex2_refinement_description
;
1. Fixed Uiso
 At 1.2 times of:
  All C(H) groups, All N(H) groups
 At 1.5 times of:
  All C(H,H,H) groups
2. Restrained distances
 C117-C118 \\sim C116-C117
 with sigma of 0.02
3. Others
 Fixed Sof: C116(0.5) C4AA(0.5) C115(0.5) C5BA(0.5) C6BA(0.5) C114(0.5)
 C2BA(0.5) C113(0.5)
4.a Ternary CH refined with riding coordinates:
 C23(H23), C7(H7), C10(H10), C57(H57), C88(H88), C20(H20), C54(H54), C41(H41),
 C75(H75), C91(H91), C78(H78), C44(H44)
4.b Aromatic/amide H refined with riding coordinates:
 N4(H4), N12(H12), N8(H8), C16(H16), C18(H18), C84(H84), C17(H17), C51(H51),
 C85(H85), C86(H86), C52(H52), C50(H50), C3(H3), C5(H5), C4(H4A), C71(H71),
 C73(H73), C72(H72), C37(H37), C39(H39), C38(H38)
4.c Idealised Me refined as rotating group:
 C24(H24A,H24B,H24C), C28(H28A,H28B,H28C), C8(H8A,H8B,H8C), C62(H62A,H62B,
 H62C), C22(H22A,H22B,H22C), C64(H64A,H64B,H64C), C90(H90A,H90B,H90C), C56(H56A,
 H56B,H56C), C12(H12A,H12B,H12C), C9(H9A,H9B,H9C), C25(H25A,H25B,H25C),
 C63(H63A,H63B,H63C), C29(H29A,H29B,H29C), C42(H42A,H42B,H42C), C11(H11A,H11B,
 H11C), C21(H21A,H21B,H21C), C89(H89A,H89B,H89C), C55(H55A,H55B,H55C), C67(H67A,
 H67B,H67C), C59(H59A,H59B,H59C), C101(H10A,H10B,H10C), C66(H66A,H66B,H66C),
 C58(H58A,H58B,H58C), C43(H43A,H43B,H43C), C33(H33A,H33B,H33C), C68(H68A,H68B,
 H68C), C30(H30A,H30B,H30C), C79(H79A,H79B,H79C), C32(H32A,H32B,H32C), C92(H92A,
 H92B,H92C), C93(H93A,H93B,H93C), C34(H34A,H34B,H34C), C45(H45A,H45B,H45C),
 C102(H10D,H10E,H10F), C76(H76A,H76B,H76C), C80(H80A,H80B,H80C), C97(H97A,H97B,
 H97C), C46(H46A,H46B,H46C), C96(H96A,H96B,H96C), C98(H98A,H98B,H98C), C77(H77A,
 H77B,H77C), C100(H10G,H10H,H10I)
;
_olex2_submission_special_instructions 'No special instructions were received'

loop_
_space_group_symop_operation_xyz
'x, y, z'
'-x, -y, -z'

loop_
_atom_site_label
_atom_site_type_symbol
_atom_site_fract_x
_atom_site_fract_y
_atom_site_fract_z
_atom_site_U_iso_or_equiv
_atom_site_adp_type
_atom_site_occupancy
_atom_site_site_symmetry_order
_atom_site_calc_flag
_atom_site_refinement_flags_posn
_atom_site_refinement_flags_adp
_atom_site_refinement_flags_occupancy
_atom_site_disorder_assembly
_atom_site_disorder_group
Co1 Co 0.41206(2) 0.54884(2) 0.52217(2) 0.01796(6) Uani 1 1 d . . . . .
Co3 Co 0.51324(2) -0.00439(2) 0.44071(2) 0.02165(7) Uani 1 1 d . . . . .
Co2 Co 0.40782(2) 0.52831(2) 0.02338(2) 0.02834(7) Uani 1 1 d . . . . .
N4 N 0.52058(11) 0.56298(9) 0.45663(8) 0.0205(3) Uani 1 1 d . . . . .
H4 H 0.533038 0.601156 0.430340 0.025 Uiso 1 1 calc R U . . .
N6 N 0.30726(11) 0.51711(10) 0.09954(7) 0.0194(3) Uani 1 1 d . . . . .
N2 N 0.28602(11) 0.58665(9) 0.49384(7) 0.0171(3) Uani 1 1 d . . . . .
N12 N 0.45175(12) -0.05829(10) 0.51445(8) 0.0225(3) Uani 1 1 d . . . . .
H12 H 0.422911 -0.093096 0.523186 0.027 Uiso 1 1 calc R U . . .
N1 N 0.30215(11) 0.61441(9) 0.57905(7) 0.0163(3) Uani 1 1 d . . . . .
N9 N 0.51102(12) 0.01977(9) 0.35408(7) 0.0209(3) Uani 1 1 d . . . . .
N5 N 0.27885(12) 0.60265(10) 0.01972(8) 0.0218(3) Uani 1 1 d . . . . .
N7 N 0.14806(11) 0.59468(10) 0.10252(7) 0.0200(3) Uani 1 1 d . . . . .
N10 N 0.62162(12) -0.08588(9) 0.38223(7) 0.0199(3) Uani 1 1 d . . . . .
N3 N 0.15018(11) 0.66628(9) 0.56077(7) 0.0188(3) Uani 1 1 d . . . . .
N8 N 0.51429(13) 0.56077(11) 0.02418(9) 0.0296(4) Uani 1 1 d . . . . .
H8 H 0.522885 0.597386 0.038744 0.035 Uiso 1 1 calc R U . . .
N11 N 0.62133(13) -0.04933(9) 0.27527(8) 0.0237(4) Uani 1 1 d . . . . .
C14 C 0.23888(13) 0.58417(11) 0.45059(8) 0.0179(4) Uani 1 1 d . . . . .
C15 C 0.19467(14) 0.65235(12) 0.41628(9) 0.0209(4) Uani 1 1 d . . . . .
C19 C 0.24272(14) 0.51092(12) 0.43861(9) 0.0201(4) Uani 1 1 d . . . . .
C48 C 0.28923(13) 0.47394(11) 0.15690(9) 0.0192(4) Uani 1 1 d . . . . .
C1 C 0.27410(13) 0.65456(11) 0.63164(9) 0.0186(4) Uani 1 1 d . . . . .
C23 C 0.30481(15) 0.43613(12) 0.46614(9) 0.0233(4) Uani 1 1 d . . . . .
H23 H 0.311016 0.447054 0.505274 0.028 Uiso 1 1 calc R U . . .
C47 C 0.24227(13) 0.57466(11) 0.07587(9) 0.0186(4) Uani 1 1 d . . . . .
C13 C 0.24252(13) 0.62049(10) 0.54501(8) 0.0158(3) Uani 1 1 d . . . . .
C60 C 0.08724(14) 0.64537(11) 0.13623(9) 0.0206(4) Uani 1 1 d . . . . .
C81 C 0.58971(14) -0.03919(11) 0.33591(9) 0.0192(4) Uani 1 1 d . . . . .
C2 C 0.25524(14) 0.73595(12) 0.62568(9) 0.0214(4) Uani 1 1 d . . . . .
C16 C 0.14531(15) 0.64676(13) 0.37662(9) 0.0255(4) Uani 1 1 d . . . . .
H16 H 0.112452 0.692570 0.354985 0.031 Uiso 1 1 calc R U . . .
C53 C 0.23910(13) 0.42125(11) 0.16662(9) 0.0211(4) Uani 1 1 d . . . . .
C49 C 0.33007(14) 0.47853(12) 0.20265(9) 0.0231(4) Uani 1 1 d . . . . .
C18 C 0.19373(15) 0.50831(12) 0.39784(9) 0.0239(4) Uani 1 1 d . . . . .
H18 H 0.194908 0.459455 0.390216 0.029 Uiso 1 1 calc R U . . .
C6 C 0.27048(14) 0.61244(12) 0.68940(9) 0.0217(4) Uani 1 1 d . . . . .
C82 C 0.70269(14) -0.15260(11) 0.37559(9) 0.0205(4) Uani 1 1 d . . . . .
C83 C 0.70746(15) -0.21673(11) 0.34860(9) 0.0221(4) Uani 1 1 d . . . . .
C26 C 0.07090(14) 0.65686(12) 0.58493(9) 0.0221(4) Uani 1 1 d . . . . .
C61 C 0.10625(15) 0.71120(12) 0.15686(10) 0.0252(4) Uani 1 1 d . . . . .
C69 C 0.45451(15) 0.06589(11) 0.31262(9) 0.0227(4) Uani 1 1 d . . . . .
C7 C 0.27009(14) 0.78116(11) 0.56306(10) 0.0230(4) Uani 1 1 d . . . . .
H7 H 0.243525 0.762615 0.536488 0.028 Uiso 1 1 calc R U . . .
C84 C 0.79012(16) -0.27977(12) 0.34204(10) 0.0268(4) Uani 1 1 d . . . . .
H84 H 0.795260 -0.321963 0.322200 0.032 Uiso 1 1 calc R U . . .
C10 C 0.29868(15) 0.52431(12) 0.69719(9) 0.0226(4) Uani 1 1 d . . . . .
H10 H 0.299208 0.507359 0.658461 0.027 Uiso 1 1 calc R U . . .
C17 C 0.14345(15) 0.57537(13) 0.36827(10) 0.0268(4) Uani 1 1 d . . . . .
H17 H 0.107663 0.572683 0.342260 0.032 Uiso 1 1 calc R U . . .
C51 C 0.26247(16) 0.38572(14) 0.26905(10) 0.0312(5) Uani 1 1 d . . . . .
H51 H 0.251356 0.357153 0.307747 0.037 Uiso 1 1 calc R U . . .
C24 C 0.40284(16) 0.41457(14) 0.42350(11) 0.0310(5) Uani 1 1 d . . . . .
H24A H 0.399052 0.403775 0.384525 0.047 Uiso 1 1 calc R U . . .
H24B H 0.444694 0.368326 0.441987 0.047 Uiso 1 1 calc R U . . .
H24C H 0.427320 0.457854 0.416789 0.047 Uiso 1 1 calc R U . . .
C57 C 0.20988(16) 0.40475(13) 0.11453(10) 0.0276(4) Uani 1 1 d . . . . .
H57 H 0.186772 0.455237 0.089747 0.033 Uiso 1 1 calc R U . . .
C88 C 0.62092(15) -0.21989(12) 0.33360(10) 0.0262(4) Uani 1 1 d . . . . .
H88 H 0.592757 -0.169266 0.310552 0.031 Uiso 1 1 calc R U . . .
C85 C 0.86496(16) -0.28251(12) 0.36370(10) 0.0290(5) Uani 1 1 d . . . . .
H85 H 0.921463 -0.325159 0.357407 0.035 Uiso 1 1 calc R U . . .
C35 C 0.22664(16) 0.66191(13) -0.01758(9) 0.0279(5) Uani 1 1 d . . . . .
C86 C 0.85667(16) -0.22292(13) 0.39438(11) 0.0299(5) Uani 1 1 d . . . . .
H86 H 0.906740 -0.226075 0.411075 0.036 Uiso 1 1 calc R U . . .
C28 C 0.14496(15) 0.51074(13) 0.60402(10) 0.0275(4) Uani 1 1 d . . . . .
H28A H 0.188851 0.508868 0.564146 0.041 Uiso 1 1 calc R U . . .
H28B H 0.131513 0.461640 0.615802 0.041 Uiso 1 1 calc R U . . .
H28C H 0.172792 0.518818 0.634233 0.041 Uiso 1 1 calc R U . . .
C20 C 0.20865(16) 0.72860(12) 0.41850(10) 0.0257(4) Uani 1 1 d . . . . .
H20 H 0.196197 0.736520 0.462183 0.031 Uiso 1 1 calc R U . . .
C52 C 0.22547(14) 0.37888(12) 0.22331(10) 0.0256(4) Uani 1 1 d . . . . .
H52 H 0.190149 0.344624 0.230796 0.031 Uiso 1 1 calc R U . . .
C87 C 0.77576(15) -0.15763(12) 0.40150(10) 0.0261(4) Uani 1 1 d . . . . .
C50 C 0.31525(15) 0.43388(14) 0.25835(10) 0.0291(5) Uani 1 1 d . . . . .
H50 H 0.342186 0.436846 0.289482 0.035 Uiso 1 1 calc R U . . .
C8 C 0.37526(16) 0.76423(13) 0.53481(11) 0.0309(5) Uani 1 1 d . . . . .
H8A H 0.403010 0.781793 0.560157 0.046 Uiso 1 1 calc R U . . .
H8B H 0.384150 0.791816 0.493911 0.046 Uiso 1 1 calc R U . . .
H8C H 0.405701 0.708268 0.532342 0.046 Uiso 1 1 calc R U . . .
C27 C 0.05429(15) 0.57746(13) 0.60073(9) 0.0257(4) Uani 1 1 d . . . . .
C54 C 0.39599(15) 0.52496(14) 0.19093(10) 0.0277(5) Uani 1 1 d . . . . .
H54 H 0.383901 0.564207 0.155214 0.033 Uiso 1 1 calc R U . . .
C70 C 0.45229(16) 0.14272(12) 0.29248(10) 0.0267(4) Uani 1 1 d . . . . .
C41 C 0.15655(17) 0.56737(15) -0.03613(10) 0.0336(5) Uani 1 1 d . . . . .
H41 H 0.151148 0.546791 0.007725 0.040 Uiso 1 1 calc R U . . .
C62 C 0.21143(16) 0.69470(13) 0.14798(12) 0.0321(5) Uani 1 1 d . . . . .
H62A H 0.238323 0.644651 0.170319 0.048 Uiso 1 1 calc R U . . .
H62B H 0.221475 0.735912 0.163328 0.048 Uiso 1 1 calc R U . . .
H62C H 0.241813 0.692967 0.104630 0.048 Uiso 1 1 calc R U . . .
C94 C 0.68462(17) -0.03537(12) 0.23050(10) 0.0305(5) Uani 1 1 d . . . . .
C3 C 0.22874(17) 0.77297(13) 0.67809(11) 0.0304(5) Uani 1 1 d . . . . .
H3 H 0.214367 0.827689 0.674660 0.036 Uiso 1 1 calc R U . . .
C75 C 0.50481(18) 0.18016(13) 0.31617(13) 0.0357(6) Uani 1 1 d . . . . .
H75 H 0.554857 0.137678 0.333090 0.043 Uiso 1 1 calc R U . . .
C22 C 0.31122(18) 0.72245(15) 0.38891(12) 0.0367(5) Uani 1 1 d . . . . .
H22A H 0.352471 0.677994 0.409397 0.055 Uiso 1 1 calc R U . . .
H22B H 0.321568 0.770145 0.392641 0.055 Uiso 1 1 calc R U . . .
H22C H 0.325013 0.715290 0.345822 0.055 Uiso 1 1 calc R U . . .
C65 C -0.01024(15) 0.63388(13) 0.15680(10) 0.0286(5) Uani 1 1 d . . . . .
C36 C 0.16334(17) 0.64795(15) -0.04317(10) 0.0348(5) Uani 1 1 d . . . . .
C5 C 0.24481(17) 0.65230(14) 0.74053(10) 0.0303(5) Uani 1 1 d . . . . .
H5 H 0.242436 0.624086 0.779707 0.036 Uiso 1 1 calc R U . . .
C31 C -0.01000(15) 0.73441(14) 0.59856(11) 0.0334(5) Uani 1 1 d . . . . .
C64 C 0.06805(18) 0.78712(13) 0.11652(11) 0.0344(5) Uani 1 1 d . . . . .
H64A H 0.094707 0.778519 0.073574 0.052 Uiso 1 1 calc R U . . .
H64B H 0.085630 0.828520 0.125578 0.052 Uiso 1 1 calc R U . . .
H64C H -0.000324 0.802279 0.124914 0.052 Uiso 1 1 calc R U . . .
C90 C 0.54936(17) -0.22885(14) 0.39279(11) 0.0349(5) Uani 1 1 d . . . . .
H90A H 0.576486 -0.277114 0.417003 0.052 Uiso 1 1 calc R U . . .
H90B H 0.493189 -0.230517 0.383417 0.052 Uiso 1 1 calc R U . . .
H90C H 0.532541 -0.184662 0.415884 0.052 Uiso 1 1 calc R U . . .
C4 C 0.22294(18) 0.73164(14) 0.73504(11) 0.0342(5) Uani 1 1 d . . . . .
H4A H 0.203877 0.758021 0.770319 0.041 Uiso 1 1 calc R U . . .
C56 C 0.38218(18) 0.56864(16) 0.24457(12) 0.0389(6) Uani 1 1 d . . . . .
H56A H 0.316793 0.601998 0.255467 0.058 Uiso 1 1 calc R U . . .
H56B H 0.423203 0.600648 0.233101 0.058 Uiso 1 1 calc R U . . .
H56C H 0.397695 0.531229 0.279474 0.058 Uiso 1 1 calc R U . . .
C12 C 0.22904(18) 0.49477(14) 0.74858(10) 0.0336(5) Uani 1 1 d . . . . .
H12A H 0.233846 0.503890 0.787821 0.050 Uiso 1 1 calc R U . . .
H12B H 0.243523 0.439020 0.747519 0.050 Uiso 1 1 calc R U . . .
H12C H 0.165267 0.522533 0.743231 0.050 Uiso 1 1 calc R U . . .
C71 C 0.39634(19) 0.18635(13) 0.25237(12) 0.0378(6) Uani 1 1 d . . . . .
H71 H 0.395265 0.238159 0.238038 0.045 Uiso 1 1 calc R U . . .
C74 C 0.39719(17) 0.03496(13) 0.29456(11) 0.0313(5) Uani 1 1 d . . . . .
C91 C 0.76253(18) -0.09799(14) 0.44280(13) 0.0396(6) Uani 1 1 d . . . . .
H91 H 0.720469 -0.047201 0.427710 0.048 Uiso 1 1 calc R U . . .
C9 C 0.22286(18) 0.86913(13) 0.56298(12) 0.0352(5) Uani 1 1 d . . . . .
H9A H 0.156788 0.880500 0.584190 0.053 Uiso 1 1 calc R U . . .
H9B H 0.227454 0.893366 0.520958 0.053 Uiso 1 1 calc R U . . .
H9C H 0.254106 0.889849 0.583727 0.053 Uiso 1 1 calc R U . . .
C25 C 0.26589(19) 0.36852(13) 0.48050(11) 0.0343(5) Uani 1 1 d . . . . .
H25A H 0.203162 0.384072 0.507349 0.051 Uiso 1 1 calc R U . . .
H25B H 0.307222 0.323781 0.500704 0.051 Uiso 1 1 calc R U . . .
H25C H 0.262358 0.354408 0.442651 0.051 Uiso 1 1 calc R U . . .
C63 C 0.06273(18) 0.72403(14) 0.22431(10) 0.0343(5) Uani 1 1 d . . . . .
H63A H -0.005204 0.735877 0.232535 0.052 Uiso 1 1 calc R U . . .
H63B H 0.076337 0.767480 0.233566 0.052 Uiso 1 1 calc R U . . .
H63C H 0.089359 0.676883 0.249778 0.052 Uiso 1 1 calc R U . . .
C29 C 0.01617(17) 0.56600(16) 0.54929(11) 0.0343(5) Uani 1 1 d . . . . .
H29A H -0.046518 0.603761 0.550196 0.052 Uiso 1 1 calc R U . . .
H29B H 0.012878 0.513276 0.555274 0.052 Uiso 1 1 calc R U . . .
H29C H 0.058075 0.573726 0.509885 0.052 Uiso 1 1 calc R U . . .
C40 C 0.2459(2) 0.73295(14) -0.03307(11) 0.0399(6) Uani 1 1 d . . . . .
C78 C 0.39139(18) -0.04531(14) 0.32084(12) 0.0348(5) Uani 1 1 d . . . . .
H78 H 0.455004 -0.079049 0.326403 0.042 Uiso 1 1 calc R U . . .
C42 C 0.24659(19) 0.51353(16) -0.07302(12) 0.0404(6) Uani 1 1 d . . . . .
H42A H 0.254607 0.533490 -0.116120 0.061 Uiso 1 1 calc R U . . .
H42B H 0.242246 0.461231 -0.067867 0.061 Uiso 1 1 calc R U . . .
H42C H 0.300384 0.511502 -0.058603 0.061 Uiso 1 1 calc R U . . .
C11 C 0.39772(18) 0.48881(14) 0.70764(12) 0.0363(5) Uani 1 1 d . . . . .
H11A H 0.441589 0.505058 0.672643 0.054 Uiso 1 1 calc R U . . .
H11B H 0.415300 0.432057 0.712581 0.054 Uiso 1 1 calc R U . . .
H11C H 0.399834 0.506526 0.744409 0.054 Uiso 1 1 calc R U . . .
C21 C 0.1444(2) 0.79975(14) 0.38818(12) 0.0402(6) Uani 1 1 d . . . . .
H21A H 0.159809 0.795934 0.344384 0.060 Uiso 1 1 calc R U . . .
H21B H 0.153059 0.846779 0.395161 0.060 Uiso 1 1 calc R U . . .
H21C H 0.079101 0.802208 0.405523 0.060 Uiso 1 1 calc R U . . .
C44 C 0.3248(2) 0.74451(16) -0.01534(13) 0.0469(7) Uani 1 1 d . . . . .
H44 H 0.342582 0.703465 0.018336 0.056 Uiso 1 1 calc R U . . .
C89 C 0.6407(2) -0.28486(15) 0.29494(13) 0.0402(6) Uani 1 1 d . . . . .
H89A H 0.687261 -0.279521 0.257298 0.060 Uiso 1 1 calc R U . . .
H89B H 0.582676 -0.281418 0.285053 0.060 Uiso 1 1 calc R U . . .
H89C H 0.664816 -0.335294 0.317686 0.060 Uiso 1 1 calc R U . . .
C55 C 0.49749(16) 0.47036(15) 0.17382(11) 0.0343(5) Uani 1 1 d . . . . .
H55A H 0.511912 0.432466 0.208696 0.052 Uiso 1 1 calc R U . . .
H55B H 0.540302 0.500793 0.162431 0.052 Uiso 1 1 calc R U . . .
H55C H 0.504910 0.443051 0.139451 0.052 Uiso 1 1 calc R U . . .
C67 C -0.09500(17) 0.70876(15) 0.16145(13) 0.0389(6) Uani 1 1 d . . . . .
H67A H -0.091698 0.740240 0.189771 0.058 Uiso 1 1 calc R U . . .
H67B H -0.152839 0.695512 0.176290 0.058 Uiso 1 1 calc R U . . .
H67C H -0.094508 0.738289 0.121262 0.058 Uiso 1 1 calc R U . . .
C59 C 0.13196(19) 0.36850(16) 0.13453(13) 0.0392(6) Uani 1 1 d . . . . .
H59A H 0.154993 0.316452 0.155351 0.059 Uiso 1 1 calc R U . . .
H59B H 0.112310 0.364819 0.098795 0.059 Uiso 1 1 calc R U . . .
H59C H 0.078520 0.400951 0.162290 0.059 Uiso 1 1 calc R U . . .
C99 C 0.76597(18) -0.01114(14) 0.23614(12) 0.0399(6) Uani 1 1 d . . . . .
C101 C 0.74686(18) 0.01965(15) 0.29709(13) 0.0414(6) Uani 1 1 d . . . . .
H10A H 0.689059 0.064232 0.302096 0.062 Uiso 1 1 calc R U . . .
H10B H 0.799209 0.035792 0.297987 0.062 Uiso 1 1 calc R U . . .
H10C H 0.740083 -0.021349 0.330205 0.062 Uiso 1 1 calc R U . . .
C66 C -0.01341(18) 0.58465(14) 0.21967(11) 0.0366(5) Uani 1 1 d . . . . .
H66A H 0.041743 0.537755 0.216786 0.055 Uiso 1 1 calc R U . . .
H66B H -0.070254 0.569898 0.231931 0.055 Uiso 1 1 calc R U . . .
H66C H -0.013721 0.615260 0.249929 0.055 Uiso 1 1 calc R U . . .
C58 C 0.2956(2) 0.35230(17) 0.07382(12) 0.0436(6) Uani 1 1 d . . . . .
H58A H 0.345024 0.376311 0.060589 0.065 Uiso 1 1 calc R U . . .
H58B H 0.278297 0.345345 0.038173 0.065 Uiso 1 1 calc R U . . .
H58C H 0.318502 0.301652 0.096644 0.065 Uiso 1 1 calc R U . . .
C73 C 0.3426(2) 0.08094(15) 0.25478(14) 0.0467(7) Uani 1 1 d . . . . .
H73 H 0.304222 0.060559 0.242070 0.056 Uiso 1 1 calc R U . . .
C43 C 0.0727(2) 0.5643(2) -0.05511(13) 0.0556(8) Uani 1 1 d . . . . .
H43A H 0.015294 0.601731 -0.034363 0.083 Uiso 1 1 calc R U . . .
H43B H 0.068043 0.511880 -0.043959 0.083 Uiso 1 1 calc R U . . .
H43C H 0.080800 0.577146 -0.099189 0.083 Uiso 1 1 calc R U . . .
C33 C -0.10341(17) 0.74039(18) 0.58622(13) 0.0442(6) Uani 1 1 d . . . . .
H33A H -0.094636 0.736399 0.543015 0.066 Uiso 1 1 calc R U . . .
H33B H -0.150210 0.790433 0.597047 0.066 Uiso 1 1 calc R U . . .
H33C H -0.124929 0.698164 0.610723 0.066 Uiso 1 1 calc R U . . .
C72 C 0.3426(2) 0.15578(15) 0.23316(14) 0.0512(8) Uani 1 1 d . . . . .
H72 H 0.305775 0.185922 0.205178 0.061 Uiso 1 1 calc R U . . .
C95 C 0.6725(2) -0.04552(15) 0.16863(11) 0.0431(7) Uani 1 1 d . . . . .
C68 C -0.02060(16) 0.58779(16) 0.11269(13) 0.0388(6) Uani 1 1 d . . . . .
H68A H -0.014499 0.616039 0.071948 0.058 Uiso 1 1 calc R U . . .
H68B H -0.082273 0.580869 0.126179 0.058 Uiso 1 1 calc R U . . .
H68C H 0.028308 0.536847 0.111613 0.058 Uiso 1 1 calc R U . . .
C30 C -0.01414(17) 0.56928(16) 0.66214(11) 0.0363(5) Uani 1 1 d . . . . .
H30A H 0.011001 0.574410 0.694901 0.055 Uiso 1 1 calc R U . . .
H30B H -0.022290 0.518227 0.668401 0.055 Uiso 1 1 calc R U . . .
H30C H -0.074753 0.609997 0.662274 0.055 Uiso 1 1 calc R U . . .
C79 C 0.3243(2) -0.04201(17) 0.38301(13) 0.0456(6) Uani 1 1 d . . . . .
H79A H 0.345825 -0.021760 0.410410 0.068 Uiso 1 1 calc R U . . .
H79B H 0.322289 -0.094302 0.399490 0.068 Uiso 1 1 calc R U . . .
H79C H 0.261576 -0.007823 0.379245 0.068 Uiso 1 1 calc R U . . .
C32 C 0.01830(18) 0.80225(15) 0.56027(15) 0.0478(7) Uani 1 1 d . . . . .
H32A H 0.073792 0.804254 0.570347 0.072 Uiso 1 1 calc R U . . .
H32B H -0.033281 0.850807 0.568723 0.072 Uiso 1 1 calc R U . . .
H32C H 0.032617 0.795387 0.517084 0.072 Uiso 1 1 calc R U . . .
C92 C 0.7110(2) -0.12202(17) 0.50712(12) 0.0484(7) Uani 1 1 d . . . . .
H92A H 0.650851 -0.124886 0.505465 0.073 Uiso 1 1 calc R U . . .
H92B H 0.700238 -0.083506 0.534319 0.073 Uiso 1 1 calc R U . . .
H92C H 0.749353 -0.172945 0.522417 0.073 Uiso 1 1 calc R U . . .
C93 C 0.8524(2) -0.08580(17) 0.44368(18) 0.0600(9) Uani 1 1 d . . . . .
H93A H 0.894549 -0.134390 0.459294 0.090 Uiso 1 1 calc R U . . .
H93B H 0.837851 -0.045315 0.469990 0.090 Uiso 1 1 calc R U . . .
H93C H 0.882701 -0.069806 0.402331 0.090 Uiso 1 1 calc R U . . .
C34 C -0.0249(2) 0.74462(18) 0.66598(13) 0.0482(7) Uani 1 1 d . . . . .
H34A H -0.049529 0.704753 0.691916 0.072 Uiso 1 1 calc R U . . .
H34B H -0.069553 0.796186 0.674684 0.072 Uiso 1 1 calc R U . . .
H34C H 0.034992 0.739388 0.674126 0.072 Uiso 1 1 calc R U . . .
C45 C 0.4110(2) 0.73299(18) -0.06923(14) 0.0578(8) Uani 1 1 d . . . . .
H45A H 0.430008 0.680795 -0.081630 0.087 Uiso 1 1 calc R U . . .
H45B H 0.462529 0.739082 -0.056988 0.087 Uiso 1 1 calc R U . . .
H45C H 0.395138 0.771753 -0.103379 0.087 Uiso 1 1 calc R U . . .
C37 C 0.1130(2) 0.70914(19) -0.07923(13) 0.0550(8) Uani 1 1 d . . . . .
H37 H 0.068135 0.701638 -0.095539 0.066 Uiso 1 1 calc R U . . .
C102 C 0.8532(2) -0.08549(17) 0.23400(15) 0.0524(7) Uani 1 1 d . . . . .
H10D H 0.838004 -0.125431 0.265710 0.079 Uiso 1 1 calc R U . . .
H10E H 0.904900 -0.073175 0.240849 0.079 Uiso 1 1 calc R U . . .
H10F H 0.871810 -0.104749 0.194102 0.079 Uiso 1 1 calc R U . . .
C76 C 0.4382(2) 0.22692(17) 0.36813(16) 0.0603(10) Uani 1 1 d . . . . .
H76A H 0.388181 0.268970 0.352805 0.090 Uiso 1 1 calc R U . . .
H76B H 0.472800 0.248983 0.385061 0.090 Uiso 1 1 calc R U . . .
H76C H 0.410884 0.192858 0.399910 0.090 Uiso 1 1 calc R U . . .
C80 C 0.3629(3) -0.08438(18) 0.27990(15) 0.0548(8) Uani 1 1 d . . . . .
H80A H 0.297149 -0.057170 0.278782 0.082 Uiso 1 1 calc R U . . .
H80B H 0.371110 -0.138705 0.296112 0.082 Uiso 1 1 calc R U . . .
H80C H 0.402344 -0.082189 0.238671 0.082 Uiso 1 1 calc R U . . .
C39 C 0.1937(3) 0.79094(17) -0.06953(14) 0.0614(10) Uani 1 1 d . . . . .
H39 H 0.204271 0.839578 -0.079508 0.074 Uiso 1 1 calc R U . . .
C97 C 0.6098(3) -0.0947(2) 0.17821(13) 0.0684(11) Uani 1 1 d . . . . .
H97A H 0.639315 -0.146582 0.197062 0.103 Uiso 1 1 calc R U . . .
H97B H 0.600532 -0.099060 0.138913 0.103 Uiso 1 1 calc R U . . .
H97C H 0.549112 -0.070185 0.204823 0.103 Uiso 1 1 calc R U . . .
C46 C 0.2991(3) 0.82394(18) 0.00772(16) 0.0653(10) Uani 1 1 d . . . . .
H46A H 0.278885 0.865478 -0.023837 0.098 Uiso 1 1 calc R U . . .
H46B H 0.353937 0.828000 0.017282 0.098 Uiso 1 1 calc R U . . .
H46C H 0.248177 0.828869 0.044377 0.098 Uiso 1 1 calc R U . . .
C96 C 0.6199(3) 0.03670(18) 0.14184(14) 0.0634(10) Uani 1 1 d . . . . .
H96A H 0.565017 0.061585 0.172742 0.095 Uiso 1 1 calc R U . . .
H96B H 0.599743 0.032410 0.106508 0.095 Uiso 1 1 calc R U . . .
H96C H 0.661761 0.068034 0.129331 0.095 Uiso 1 1 calc R U . . .
C98 C 0.7626(3) -0.0819(2) 0.12193(14) 0.0723(11) Uani 1 1 d . . . . .
H98A H 0.803423 -0.050007 0.113133 0.108 Uiso 1 1 calc R U . . .
H98B H 0.746846 -0.084686 0.084410 0.108 Uiso 1 1 calc R U . . .
H98C H 0.795129 -0.134380 0.138435 0.108 Uiso 1 1 calc R U . . .
C38 C 0.1274(3) 0.7798(2) -0.09143(15) 0.0705(11) Uani 1 1 d . . . . .
H38 H 0.091450 0.820952 -0.115091 0.085 Uiso 1 1 calc R U . . .
C77 C 0.5518(3) 0.23077(19) 0.2675(2) 0.0715(11) Uani 1 1 d . . . . .
H77A H 0.589785 0.201230 0.232859 0.107 Uiso 1 1 calc R U . . .
H77B H 0.592085 0.246831 0.284275 0.107 Uiso 1 1 calc R U . . .
H77C H 0.503894 0.276852 0.254040 0.107 Uiso 1 1 calc R U . . .
C100 C 0.7904(3) 0.0516(2) 0.18659(17) 0.0684(10) Uani 1 1 d . . . . .
H10G H 0.807749 0.032998 0.146546 0.103 Uiso 1 1 calc R U . . .
H10H H 0.842983 0.062830 0.193168 0.103 Uiso 1 1 calc R U . . .
H10I H 0.735913 0.099040 0.188509 0.103 Uiso 1 1 calc R U . . .
C118 C 0.0636(6) 0.1822(4) 0.1876(3) 0.149(3) Uani 1 1 d D . . . .
C117 C 0.0299(7) 0.1143(5) 0.2220(5) 0.087(4) Uani 0.552(19) 1 d D . . A 1
C116 C 0.1172(10) 0.0431(7) 0.2074(8) 0.136(6) Uani 0.5 1 d D . P A 1
C110 C 0.9697(6) -0.0194(5) 0.0049(4) 0.167(4) Uani 1 1 d . . . . .
C109 C 0.9375(7) -0.0158(4) -0.0518(4) 0.183(4) Uani 1 1 d . . . . .
C104 C 0.5336(14) -0.2762(11) 0.1420(6) 0.288(9) Uani 1 1 d . . . . .
C103 C 0.4368(10) -0.2507(9) 0.1341(6) 0.292(8) Uani 1 1 d . . . . .
C4AA C 0.1026(10) 0.0912(8) 0.2210(6) 0.108(4) Uani 0.5 1 d . . P A 2
C115 C 0.061(3) -0.013(2) 0.2710(17) 0.26(2) Uani 0.5 1 d . . P A 1
C5BA C 0.0307(13) 0.0637(13) 0.2500(12) 0.244(15) Uani 0.5 1 d . . P A 2
C6BA C 0.0372(19) -0.0048(18) 0.318(2) 0.37(3) Uani 0.5 1 d . . P A 2
C114 C 0.1664(15) -0.0925(9) 0.2100(8) 0.165(7) Uani 0.5 1 d . . P B 1
C2BA C 0.0899(13) -0.0397(13) 0.2381(12) 0.162(10) Uani 0.5 1 d . . P A 2
C106 C 0.7049(12) -0.2805(7) 0.0878(9) 0.353(12) Uani 1 1 d . . . C 1
C107 C 0.7755(18) -0.2156(12) 0.0028(10) 0.424(14) Uani 1 1 d . . . D 1
C105 C 0.5999(8) -0.2687(9) 0.0886(6) 0.263(8) Uani 1 1 d . . . C 1
C108 C 0.891(2) -0.0591(18) -0.0433(14) 0.53(2) Uiso 1 1 d . . . . .
C112 C 0.3871(16) 0.0307(19) 0.0767(8) 0.49(2) Uani 1 1 d . . . . .
C111 C 0.455(2) 0.010(4) 0.013(2) 0.46(3) Uani 1 1 d . . . . .
C113 C 0.329(3) 0.096(3) 0.057(3) 0.44(4) Uani 0.5 1 d . . P E 1

loop_
_atom_site_aniso_label
_atom_site_aniso_U_11
_atom_site_aniso_U_22
_atom_site_aniso_U_33
_atom_site_aniso_U_23
_atom_site_aniso_U_13
_atom_site_aniso_U_12
Co1 0.01550(12) 0.01680(12) 0.02047(13) -0.00120(10) -0.00309(10) -0.00514(10)
Co3 0.02680(15) 0.02214(14) 0.01734(13) -0.00123(10) -0.00710(11) -0.00843(11)
Co2 0.01864(14) 0.03341(16) 0.03464(17) -0.01252(13) 0.00075(12) -0.01108(12)
N4 0.0194(8) 0.0181(8) 0.0230(8) 0.0022(6) -0.0034(7) -0.0082(6)
N6 0.0169(8) 0.0234(8) 0.0176(8) -0.0010(6) -0.0042(6) -0.0067(6)
N2 0.0172(8) 0.0184(8) 0.0179(8) -0.0017(6) -0.0054(6) -0.0075(6)
N12 0.0286(9) 0.0197(8) 0.0207(8) -0.0022(6) -0.0048(7) -0.0102(7)
N1 0.0158(7) 0.0177(7) 0.0176(8) -0.0024(6) -0.0059(6) -0.0061(6)
N9 0.0239(9) 0.0187(8) 0.0181(8) -0.0010(6) -0.0083(7) -0.0026(7)
N5 0.0215(8) 0.0243(9) 0.0184(8) 0.0007(6) -0.0024(7) -0.0091(7)
N7 0.0190(8) 0.0222(8) 0.0180(8) 0.0029(6) -0.0066(6) -0.0068(6)
N10 0.0217(8) 0.0166(8) 0.0201(8) -0.0020(6) -0.0066(7) -0.0034(6)
N3 0.0170(8) 0.0206(8) 0.0193(8) -0.0016(6) -0.0068(6) -0.0051(6)
N8 0.0228(9) 0.0363(10) 0.0333(10) -0.0143(8) 0.0022(8) -0.0151(8)
N11 0.0312(9) 0.0155(8) 0.0193(8) 0.0009(6) -0.0050(7) -0.0038(7)
C14 0.0168(9) 0.0231(9) 0.0161(9) -0.0012(7) -0.0049(7) -0.0088(7)
C15 0.0200(9) 0.0249(10) 0.0192(9) 0.0003(7) -0.0054(7) -0.0096(8)
C19 0.0216(9) 0.0235(10) 0.0179(9) -0.0019(7) -0.0046(7) -0.0105(8)
C48 0.0147(9) 0.0203(9) 0.0185(9) -0.0015(7) -0.0033(7) -0.0018(7)
C1 0.0159(9) 0.0222(9) 0.0205(9) -0.0052(7) -0.0046(7) -0.0077(7)
C23 0.0300(11) 0.0214(10) 0.0231(10) -0.0030(8) -0.0107(8) -0.0097(8)
C47 0.0191(9) 0.0206(9) 0.0174(9) -0.0021(7) -0.0042(7) -0.0081(7)
C13 0.0155(8) 0.0140(8) 0.0190(9) 0.0017(7) -0.0060(7) -0.0063(7)
C60 0.0209(9) 0.0206(9) 0.0171(9) 0.0035(7) -0.0057(7) -0.0048(7)
C81 0.0223(9) 0.0165(9) 0.0198(9) -0.0011(7) -0.0057(7) -0.0070(7)
C2 0.0200(9) 0.0219(10) 0.0238(10) -0.0039(8) -0.0047(8) -0.0081(8)
C16 0.0251(10) 0.0301(11) 0.0221(10) 0.0023(8) -0.0104(8) -0.0087(9)
C53 0.0154(9) 0.0199(9) 0.0233(10) 0.0001(7) -0.0051(7) -0.0011(7)
C49 0.0161(9) 0.0281(10) 0.0221(10) -0.0047(8) -0.0061(8) -0.0015(8)
C18 0.0268(10) 0.0281(10) 0.0222(10) -0.0046(8) -0.0060(8) -0.0139(9)
C6 0.0241(10) 0.0235(10) 0.0220(10) -0.0026(8) -0.0080(8) -0.0110(8)
C82 0.0216(10) 0.0155(9) 0.0203(9) 0.0014(7) -0.0039(8) -0.0037(7)
C83 0.0270(10) 0.0175(9) 0.0183(9) 0.0003(7) -0.0007(8) -0.0077(8)
C26 0.0178(9) 0.0305(11) 0.0174(9) -0.0004(8) -0.0065(7) -0.0067(8)
C61 0.0281(11) 0.0213(10) 0.0236(10) -0.0013(8) -0.0054(8) -0.0061(8)
C69 0.0265(10) 0.0193(9) 0.0218(10) -0.0012(7) -0.0116(8) -0.0029(8)
C7 0.0253(10) 0.0181(9) 0.0267(10) -0.0004(8) -0.0064(8) -0.0091(8)
C84 0.0312(11) 0.0176(9) 0.0251(10) -0.0026(8) -0.0002(9) -0.0049(8)
C10 0.0288(11) 0.0226(10) 0.0210(10) 0.0014(8) -0.0113(8) -0.0114(8)
C17 0.0278(11) 0.0378(12) 0.0223(10) -0.0018(9) -0.0118(8) -0.0156(9)
C51 0.0255(11) 0.0353(12) 0.0220(10) 0.0063(9) -0.0044(9) -0.0029(9)
C24 0.0303(12) 0.0314(12) 0.0305(12) -0.0092(9) -0.0104(9) -0.0034(9)
C57 0.0315(11) 0.0274(11) 0.0287(11) 0.0006(9) -0.0101(9) -0.0144(9)
C88 0.0293(11) 0.0203(10) 0.0301(11) -0.0024(8) -0.0055(9) -0.0105(8)
C85 0.0253(11) 0.0198(10) 0.0306(11) -0.0015(8) -0.0012(9) 0.0011(8)
C35 0.0337(12) 0.0269(11) 0.0163(9) 0.0033(8) -0.0036(8) -0.0063(9)
C86 0.0229(11) 0.0252(11) 0.0363(12) -0.0007(9) -0.0095(9) -0.0011(8)
C28 0.0267(11) 0.0283(11) 0.0309(11) 0.0029(9) -0.0069(9) -0.0158(9)
C20 0.0323(11) 0.0224(10) 0.0256(10) 0.0037(8) -0.0125(9) -0.0114(9)
C52 0.0201(10) 0.0245(10) 0.0258(10) 0.0039(8) -0.0035(8) -0.0045(8)
C87 0.0255(11) 0.0192(10) 0.0313(11) -0.0036(8) -0.0094(9) -0.0019(8)
C50 0.0235(11) 0.0396(13) 0.0195(10) -0.0001(9) -0.0096(8) -0.0028(9)
C8 0.0291(11) 0.0271(11) 0.0362(12) 0.0021(9) -0.0046(9) -0.0139(9)
C27 0.0218(10) 0.0367(12) 0.0217(10) 0.0013(9) -0.0056(8) -0.0151(9)
C54 0.0209(10) 0.0374(12) 0.0277(11) -0.0071(9) -0.0098(8) -0.0077(9)
C70 0.0321(11) 0.0168(9) 0.0310(11) -0.0018(8) -0.0150(9) -0.0024(8)
C41 0.0336(12) 0.0491(14) 0.0233(11) -0.0015(10) -0.0126(9) -0.0160(11)
C62 0.0315(12) 0.0278(11) 0.0411(13) -0.0110(10) -0.0068(10) -0.0117(9)
C94 0.0403(13) 0.0143(9) 0.0248(11) 0.0019(8) -0.0007(9) -0.0021(9)
C3 0.0375(13) 0.0238(11) 0.0327(12) -0.0086(9) -0.0054(10) -0.0124(9)
C75 0.0368(13) 0.0164(10) 0.0591(16) -0.0018(10) -0.0277(12) -0.0030(9)
C22 0.0383(13) 0.0350(13) 0.0433(14) 0.0084(11) -0.0119(11) -0.0242(11)
C65 0.0204(10) 0.0294(11) 0.0308(11) -0.0030(9) -0.0022(9) -0.0049(8)
C36 0.0347(13) 0.0419(14) 0.0205(10) 0.0017(9) -0.0092(9) -0.0046(10)
C5 0.0435(13) 0.0338(12) 0.0197(10) -0.0027(9) -0.0078(9) -0.0193(10)
C31 0.0188(10) 0.0362(13) 0.0386(13) -0.0052(10) -0.0063(9) -0.0007(9)
C64 0.0403(13) 0.0243(11) 0.0301(12) 0.0019(9) -0.0038(10) -0.0063(10)
C90 0.0317(12) 0.0343(12) 0.0400(13) 0.0021(10) -0.0041(10) -0.0183(10)
C4 0.0478(14) 0.0345(12) 0.0254(11) -0.0120(9) -0.0045(10) -0.0178(11)
C56 0.0326(13) 0.0508(15) 0.0406(14) -0.0185(12) -0.0125(11) -0.0119(11)
C12 0.0470(14) 0.0323(12) 0.0257(11) 0.0013(9) -0.0061(10) -0.0215(11)
C71 0.0535(16) 0.0186(10) 0.0440(14) 0.0051(10) -0.0300(12) -0.0051(10)
C74 0.0357(12) 0.0225(11) 0.0396(13) -0.0013(9) -0.0192(10) -0.0070(9)
C91 0.0364(13) 0.0259(12) 0.0590(17) -0.0143(11) -0.0297(12) 0.0063(10)
C9 0.0423(14) 0.0201(11) 0.0393(13) 0.0008(9) -0.0085(11) -0.0085(10)
C25 0.0510(15) 0.0251(11) 0.0352(12) 0.0027(9) -0.0186(11) -0.0187(10)
C63 0.0429(14) 0.0317(12) 0.0253(11) -0.0054(9) -0.0059(10) -0.0088(10)
C29 0.0314(12) 0.0524(15) 0.0304(12) -0.0017(10) -0.0105(10) -0.0255(11)
C40 0.0569(17) 0.0280(12) 0.0247(11) 0.0039(9) 0.0003(11) -0.0128(11)
C78 0.0362(13) 0.0262(11) 0.0488(15) -0.0008(10) -0.0185(11) -0.0128(10)
C42 0.0462(15) 0.0459(15) 0.0349(13) -0.0091(11) -0.0139(11) -0.0160(12)
C11 0.0370(13) 0.0340(13) 0.0457(14) -0.0004(11) -0.0249(11) -0.0109(10)
C21 0.0535(16) 0.0275(12) 0.0431(14) 0.0065(10) -0.0261(13) -0.0111(11)
C44 0.0662(19) 0.0334(13) 0.0389(14) 0.0005(11) 0.0057(13) -0.0296(13)
C89 0.0482(15) 0.0307(13) 0.0476(15) -0.0116(11) -0.0137(12) -0.0141(11)
C55 0.0217(11) 0.0470(14) 0.0356(13) -0.0098(11) -0.0083(9) -0.0085(10)
C67 0.0225(11) 0.0410(14) 0.0449(15) -0.0067(11) -0.0042(10) -0.0021(10)
C59 0.0390(14) 0.0417(14) 0.0474(15) 0.0032(11) -0.0176(12) -0.0238(12)
C99 0.0387(14) 0.0256(12) 0.0425(14) 0.0008(10) 0.0091(11) -0.0119(10)
C101 0.0336(13) 0.0295(12) 0.0596(17) -0.0099(11) 0.0007(12) -0.0145(10)
C66 0.0319(12) 0.0335(13) 0.0376(13) 0.0007(10) 0.0029(10) -0.0131(10)
C58 0.0500(16) 0.0476(15) 0.0388(14) -0.0175(12) 0.0011(12) -0.0244(13)
C73 0.0573(17) 0.0338(13) 0.0648(19) -0.0010(12) -0.0453(15) -0.0118(12)
C43 0.0452(16) 0.100(3) 0.0360(15) -0.0087(15) -0.0173(13) -0.0332(17)
C33 0.0218(12) 0.0568(17) 0.0470(15) 0.0017(13) -0.0129(11) -0.0045(11)
C72 0.072(2) 0.0313(13) 0.0637(19) 0.0071(12) -0.0550(17) -0.0086(13)
C95 0.0639(18) 0.0307(13) 0.0208(11) 0.0008(9) -0.0022(11) -0.0066(12)
C68 0.0200(11) 0.0490(15) 0.0499(15) -0.0175(12) -0.0030(10) -0.0119(10)
C30 0.0289(12) 0.0537(15) 0.0259(11) 0.0045(10) -0.0032(9) -0.0196(11)
C79 0.0481(16) 0.0422(15) 0.0536(17) -0.0048(13) -0.0132(13) -0.0217(13)
C32 0.0279(13) 0.0290(13) 0.073(2) -0.0036(13) -0.0095(13) 0.0035(10)
C92 0.0495(16) 0.0466(16) 0.0411(15) -0.0178(12) -0.0265(13) 0.0125(13)
C93 0.0531(18) 0.0346(15) 0.106(3) -0.0203(16) -0.0497(19) 0.0001(13)
C34 0.0347(14) 0.0555(17) 0.0469(16) -0.0239(14) -0.0068(12) 0.0015(12)
C45 0.068(2) 0.0441(16) 0.0497(18) 0.0013(13) 0.0109(15) -0.0270(15)
C37 0.0589(19) 0.0582(19) 0.0368(15) 0.0066(13) -0.0260(14) -0.0007(15)
C102 0.0380(15) 0.0445(16) 0.0596(19) -0.0148(14) 0.0043(13) -0.0028(12)
C76 0.072(2) 0.0400(16) 0.076(2) -0.0286(15) -0.0510(19) 0.0105(14)
C80 0.083(2) 0.0430(16) 0.0552(18) -0.0044(13) -0.0195(17) -0.0371(16)
C39 0.098(3) 0.0326(15) 0.0354(15) 0.0148(12) -0.0110(17) -0.0124(16)
C97 0.125(3) 0.075(2) 0.0245(14) -0.0051(14) -0.0238(17) -0.050(2)
C46 0.089(3) 0.0446(17) 0.060(2) -0.0125(15) 0.0146(18) -0.0396(18)
C96 0.090(3) 0.0459(17) 0.0334(15) 0.0031(13) -0.0192(16) 0.0021(17)
C98 0.093(3) 0.063(2) 0.0289(15) -0.0132(14) 0.0006(16) 0.0055(19)
C38 0.094(3) 0.0475(19) 0.0441(18) 0.0176(14) -0.0305(19) 0.0065(18)
C77 0.060(2) 0.0458(18) 0.118(3) 0.0237(19) -0.037(2) -0.0317(16)
C100 0.077(2) 0.0510(19) 0.064(2) 0.0142(16) 0.0074(18) -0.0346(18)
C118 0.214(8) 0.119(5) 0.149(6) 0.033(4) -0.097(6) -0.077(5)
C117 0.079(7) 0.078(6) 0.120(8) -0.006(5) -0.059(6) -0.019(5)
C116 0.124(11) 0.060(7) 0.227(17) -0.017(8) -0.037(11) -0.034(7)
C110 0.163(8) 0.163(7) 0.103(5) 0.009(5) 0.057(5) -0.049(5)
C109 0.202(9) 0.093(5) 0.154(7) -0.013(5) 0.008(6) 0.031(5)
C104 0.41(2) 0.41(2) 0.198(12) 0.041(13) -0.120(14) -0.31(2)
C103 0.337(16) 0.44(2) 0.253(13) 0.095(13) -0.151(12) -0.315(17)
C4AA 0.090(9) 0.091(8) 0.152(11) -0.046(8) -0.034(8) -0.020(7)
C115 0.41(5) 0.26(3) 0.29(4) 0.15(3) -0.25(4) -0.27(4)
C5BA 0.110(13) 0.182(18) 0.33(3) 0.14(2) 0.001(15) -0.047(12)
C6BA 0.17(2) 0.22(3) 0.51(7) 0.16(3) -0.04(3) 0.041(19)
C114 0.26(2) 0.119(11) 0.197(16) 0.030(10) -0.155(16) -0.102(13)
C2BA 0.087(9) 0.147(16) 0.25(3) -0.076(15) -0.069(12) 0.020(10)
C106 0.369(17) 0.192(10) 0.60(3) -0.253(14) -0.386(19) 0.110(10)
C107 0.60(4) 0.30(2) 0.43(3) -0.25(2) -0.05(3) -0.15(2)
C105 0.168(9) 0.334(16) 0.260(13) -0.228(13) -0.078(9) 0.071(10)
C112 0.34(3) 0.87(6) 0.171(12) -0.17(2) -0.161(16) 0.04(3)
C111 0.50(7) 0.60(4) 0.33(4) 0.03(4) -0.34(6) -0.09(7)
C113 0.24(4) 0.52(8) 0.58(9) -0.33(7) 0.07(5) -0.13(5)

loop_
_atom_type_symbol
_atom_type_description
_atom_type_scat_dispersion_real
_atom_type_scat_dispersion_imag
_atom_type_scat_source
C C 0.0033 0.0016 'International Tables Vol C Tables 4.2.6.8 and 6.1.1.4'
H H 0.0000 0.0000 'International Tables Vol C Tables 4.2.6.8 and 6.1.1.4'
Co Co 0.3494 0.9721 'International Tables Vol C Tables 4.2.6.8 and 6.1.1.4'
N N 0.0061 0.0033 'International Tables Vol C Tables 4.2.6.8 and 6.1.1.4'

loop_
_geom_angle_atom_site_label_1
_geom_angle_atom_site_label_2
_geom_angle_atom_site_label_3
_geom_angle
_geom_angle_site_symmetry_1
_geom_angle_site_symmetry_3
_geom_angle_publ_flag
N4 Co1 Co1 46.69(5) 2_666 2_666 ?
N4 Co1 Co1 46.67(5) . 2_666 ?
N4 Co1 N4 93.36(6) 2_666 . ?
N4 Co1 N2 122.71(6) 2_666 . ?
N4 Co1 N2 113.69(7) . . ?
N4 Co1 N1 137.57(7) . . ?
N4 Co1 N1 123.69(7) 2_666 . ?
N4 Co1 C13 133.85(6) . . ?
N4 Co1 C13 129.35(6) 2_666 . ?
N2 Co1 Co1 133.36(5) . 2_666 ?
N2 Co1 C13 32.70(6) . . ?
N1 Co1 Co1 160.43(5) . 2_666 ?
N1 Co1 N2 65.71(6) . . ?
N1 Co1 C13 33.06(6) . . ?
C13 Co1 Co1 165.24(4) . 2_666 ?
N12 Co3 Co3 47.94(5) . 2_656 ?
N12 Co3 Co3 47.59(5) 2_656 2_656 ?
N12 Co3 N12 95.54(7) . 2_656 ?
N12 Co3 N10 111.50(7) . . ?
N12 Co3 N10 119.52(7) 2_656 . ?
N12 Co3 C81 126.17(7) 2_656 . ?
N12 Co3 C81 132.94(7) . . ?
N9 Co3 Co3 164.00(5) . 2_656 ?
N9 Co3 N12 137.71(7) . . ?
N9 Co3 N12 123.57(7) . 2_656 ?
N9 Co3 N10 65.31(7) . . ?
N9 Co3 C81 32.91(6) . . ?
N10 Co3 Co3 129.75(5) . 2_656 ?
N10 Co3 C81 32.53(6) . . ?
C81 Co3 Co3 161.01(5) . 2_656 ?
N6 Co2 Co2 141.68(5) . 2_665 ?
N6 Co2 C47 33.04(6) . . ?
N5 Co2 Co2 151.93(5) . 2_665 ?
N5 Co2 N6 66.34(7) . . ?
N5 Co2 C47 33.30(6) . . ?
N8 Co2 Co2 47.50(5) . 2_665 ?
N8 Co2 Co2 47.53(5) 2_665 2_665 ?
N8 Co2 N6 121.19(7) 2_665 . ?
N8 Co2 N6 122.82(7) . . ?
N8 Co2 N5 124.04(8) . . ?
N8 Co2 N5 129.21(8) 2_665 . ?
N8 Co2 N8 95.02(7) 2_665 . ?
N8 Co2 C47 133.74(7) 2_665 . ?
N8 Co2 C47 130.78(7) . . ?
C47 Co2 Co2 174.44(5) . 2_665 ?
Co1 N4 Co1 86.64(6) 2_666 . ?
Co1 N4 H4 136.7 2_666 . ?
Co1 N4 H4 136.7 . . ?
C48 N6 Co2 144.62(13) . . ?
C47 N6 Co2 90.63(12) . . ?
C47 N6 C48 124.71(16) . . ?
C14 N2 Co1 147.27(13) . . ?
C13 N2 Co1 89.02(11) . . ?
C13 N2 C14 123.45(16) . . ?
Co3 N12 Co3 84.46(7) . 2_656 ?
Co3 N12 H12 137.8 . . ?
Co3 N12 H12 137.8 2_656 . ?
C1 N1 Co1 144.42(13) . . ?
C13 N1 Co1 92.72(11) . . ?
C13 N1 C1 122.59(16) . . ?
C81 N9 Co3 94.58(12) . . ?
C81 N9 C69 121.21(17) . . ?
C69 N9 Co3 143.50(14) . . ?
C47 N5 Co2 91.38(12) . . ?
C47 N5 C35 124.63(18) . . ?
C35 N5 Co2 143.97(14) . . ?
C60 N7 C47 137.57(18) . . ?
C81 N10 Co3 86.88(11) . . ?
C81 N10 C82 124.13(17) . . ?
C82 N10 Co3 148.60(13) . . ?
C26 N3 C13 137.74(18) . . ?
Co2 N8 Co2 84.98(7) 2_665 . ?
Co2 N8 H8 137.5 2_665 . ?
Co2 N8 H8 137.5 . . ?
C94 N11 C81 137.9(2) . . ?
C15 C14 N2 121.35(17) . . ?
C15 C14 C19 119.75(17) . . ?
C19 C14 N2 118.72(17) . . ?
C14 C15 C20 120.11(17) . . ?
C16 C15 C14 118.70(18) . . ?
C16 C15 C20 120.95(18) . . ?
C14 C19 C23 120.78(17) . . ?
C18 C19 C14 118.91(18) . . ?
C18 C19 C23 120.17(18) . . ?
C53 C48 N6 121.01(17) . . ?
C49 C48 N6 118.73(18) . . ?
C49 C48 C53 119.98(18) . . ?
C2 C1 N1 120.40(17) . . ?
C6 C1 N1 119.61(17) . . ?
C6 C1 C2 119.89(17) . . ?
C19 C23 H23 107.5 . . ?
C19 C23 C24 108.64(17) . . ?
C19 C23 C25 114.23(18) . . ?
C24 C23 H23 107.5 . . ?
C25 C23 H23 107.5 . . ?
C25 C23 C24 111.25(19) . . ?
N6 C47 Co2 56.33(10) . . ?
N6 C47 N5 111.65(17) . . ?
N6 C47 N7 123.31(17) . . ?
N5 C47 Co2 55.32(10) . . ?
N5 C47 N7 124.46(18) . . ?
N7 C47 Co2 173.79(14) . . ?
N2 C13 Co1 58.28(9) . . ?
N2 C13 N1 112.39(16) . . ?
N2 C13 N3 126.93(17) . . ?
N1 C13 Co1 54.22(9) . . ?
N1 C13 N3 120.15(17) . . ?
N3 C13 Co1 173.44(13) . . ?
N7 C60 C61 124.81(18) . . ?
N7 C60 C65 113.22(18) . . ?
C61 C60 C65 121.96(17) . . ?
N9 C81 Co3 52.51(10) . . ?
N9 C81 N11 118.92(17) . . ?
N10 C81 Co3 60.58(10) . . ?
N10 C81 N9 112.79(17) . . ?
N10 C81 N11 127.90(18) . . ?
N11 C81 Co3 171.43(15) . . ?
C1 C2 C7 120.60(17) . . ?
C3 C2 C1 118.69(19) . . ?
C3 C2 C7 120.58(18) . . ?
C15 C16 H16 119.5 . . ?
C17 C16 C15 121.1(2) . . ?
C17 C16 H16 119.5 . . ?
C48 C53 C57 120.72(18) . . ?
C52 C53 C48 118.65(19) . . ?
C52 C53 C57 120.30(19) . . ?
C48 C49 C54 121.66(19) . . ?
C50 C49 C48 118.8(2) . . ?
C50 C49 C54 119.32(19) . . ?
C19 C18 H18 119.4 . . ?
C17 C18 C19 121.23(19) . . ?
C17 C18 H18 119.4 . . ?
C1 C6 C10 121.46(17) . . ?
C5 C6 C1 119.08(19) . . ?
C5 C6 C10 119.38(18) . . ?
N10 C82 C83 121.24(18) . . ?
C87 C82 N10 118.76(17) . . ?
C87 C82 C83 119.73(18) . . ?
C82 C83 C88 120.29(18) . . ?
C84 C83 C82 118.4(2) . . ?
C84 C83 C88 121.01(18) . . ?
N3 C26 C27 124.86(18) . . ?
N3 C26 C31 113.12(19) . . ?
C27 C26 C31 122.02(18) . . ?
C60 C61 C64 107.94(18) . . ?
C62 C61 C60 111.09(17) . . ?
C62 C61 C64 107.86(19) . . ?
C62 C61 C63 105.83(19) . . ?
C63 C61 C60 114.37(18) . . ?
C63 C61 C64 109.57(18) . . ?
C70 C69 N9 120.20(18) . . ?
C70 C69 C74 120.09(19) . . ?
C74 C69 N9 119.63(18) . . ?
C2 C7 H7 107.9 . . ?
C2 C7 C8 110.06(17) . . ?
C2 C7 C9 114.19(18) . . ?
C8 C7 H7 107.9 . . ?
C9 C7 H7 107.9 . . ?
C9 C7 C8 108.67(18) . . ?
C83 C84 H84 119.1 . . ?
C85 C84 C83 121.7(2) . . ?
C85 C84 H84 119.1 . . ?
C6 C10 H10 107.8 . . ?
C6 C10 C12 112.16(18) . . ?
C6 C10 C11 110.05(17) . . ?
C12 C10 H10 107.8 . . ?
C11 C10 H10 107.8 . . ?
C11 C10 C12 111.05(19) . . ?
C16 C17 H17 120.1 . . ?
C18 C17 C16 119.82(19) . . ?
C18 C17 H17 120.1 . . ?
C52 C51 H51 120.1 . . ?
C50 C51 H51 120.1 . . ?
C50 C51 C52 119.9(2) . . ?
C23 C24 H24A 109.5 . . ?
C23 C24 H24B 109.5 . . ?
C23 C24 H24C 109.5 . . ?
H24A C24 H24B 109.5 . . ?
H24A C24 H24C 109.5 . . ?
H24B C24 H24C 109.5 . . ?
C53 C57 H57 107.8 . . ?
C53 C57 C59 114.24(19) . . ?
C53 C57 C58 109.20(19) . . ?
C59 C57 H57 107.8 . . ?
C59 C57 C58 109.9(2) . . ?
C58 C57 H57 107.8 . . ?
C83 C88 H88 108.0 . . ?
C83 C88 C90 109.08(18) . . ?
C83 C88 C89 114.02(19) . . ?
C90 C88 H88 108.0 . . ?
C90 C88 C89 109.54(19) . . ?
C89 C88 H88 108.0 . . ?
C84 C85 H85 120.3 . . ?
C86 C85 C84 119.4(2) . . ?
C86 C85 H85 120.3 . . ?
N5 C35 C40 118.3(2) . . ?
C36 C35 N5 120.7(2) . . ?
C36 C35 C40 120.7(2) . . ?
C85 C86 H86 119.4 . . ?
C85 C86 C87 121.2(2) . . ?
C87 C86 H86 119.4 . . ?
H28A C28 H28B 109.5 . . ?
H28A C28 H28C 109.5 . . ?
H28B C28 H28C 109.5 . . ?
C27 C28 H28A 109.5 . . ?
C27 C28 H28B 109.5 . . ?
C27 C28 H28C 109.5 . . ?
C15 C20 H20 107.9 . . ?
C15 C20 C22 109.18(18) . . ?
C15 C20 C21 114.46(18) . . ?
C22 C20 H20 107.9 . . ?
C21 C20 H20 107.9 . . ?
C21 C20 C22 109.39(19) . . ?
C53 C52 H52 119.4 . . ?
C51 C52 C53 121.2(2) . . ?
C51 C52 H52 119.4 . . ?
C82 C87 C91 120.33(18) . . ?
C86 C87 C82 119.07(19) . . ?
C86 C87 C91 120.2(2) . . ?
C49 C50 H50 119.3 . . ?
C51 C50 C49 121.3(2) . . ?
C51 C50 H50 119.3 . . ?
C7 C8 H8A 109.5 . . ?
C7 C8 H8B 109.5 . . ?
C7 C8 H8C 109.5 . . ?
H8A C8 H8B 109.5 . . ?
H8A C8 H8C 109.5 . . ?
H8B C8 H8C 109.5 . . ?
C26 C27 C29 107.72(17) . . ?
C28 C27 C26 111.62(16) . . ?
C28 C27 C29 108.04(19) . . ?
C28 C27 C30 105.72(18) . . ?
C30 C27 C26 114.28(19) . . ?
C30 C27 C29 109.28(18) . . ?
C49 C54 H54 107.8 . . ?
C49 C54 C56 113.38(19) . . ?
C49 C54 C55 109.02(19) . . ?
C56 C54 H54 107.8 . . ?
C56 C54 C55 110.72(18) . . ?
C55 C54 H54 107.8 . . ?
C69 C70 C75 121.33(19) . . ?
C71 C70 C69 119.0(2) . . ?
C71 C70 C75 119.6(2) . . ?
C36 C41 H41 107.9 . . ?
C36 C41 C42 109.8(2) . . ?
C36 C41 C43 114.3(2) . . ?
C42 C41 H41 107.9 . . ?
C43 C41 H41 107.9 . . ?
C43 C41 C42 108.9(2) . . ?
C61 C62 H62A 109.5 . . ?
C61 C62 H62B 109.5 . . ?
C61 C62 H62C 109.5 . . ?
H62A C62 H62B 109.5 . . ?
H62A C62 H62C 109.5 . . ?
H62B C62 H62C 109.5 . . ?
N11 C94 C99 124.6(2) . . ?
N11 C94 C95 112.9(2) . . ?
C95 C94 C99 122.5(2) . . ?
C2 C3 H3 119.4 . . ?
C4 C3 C2 121.3(2) . . ?
C4 C3 H3 119.4 . . ?
C70 C75 H75 107.7 . . ?
C70 C75 C76 109.2(2) . . ?
C70 C75 C77 113.6(2) . . ?
C76 C75 H75 107.7 . . ?
C77 C75 H75 107.7 . . ?
C77 C75 C76 110.6(3) . . ?
C20 C22 H22A 109.5 . . ?
C20 C22 H22B 109.5 . . ?
C20 C22 H22C 109.5 . . ?
H22A C22 H22B 109.5 . . ?
H22A C22 H22C 109.5 . . ?
H22B C22 H22C 109.5 . . ?
C60 C65 C66 106.63(18) . . ?
C67 C65 C60 115.65(19) . . ?
C67 C65 C66 109.76(19) . . ?
C68 C65 C60 110.24(18) . . ?
C68 C65 C67 106.5(2) . . ?
C68 C65 C66 107.9(2) . . ?
C35 C36 C41 120.5(2) . . ?
C37 C36 C35 118.0(3) . . ?
C37 C36 C41 121.2(2) . . ?
C6 C5 H5 119.5 . . ?
C4 C5 C6 121.1(2) . . ?
C4 C5 H5 119.5 . . ?
C33 C31 C26 115.4(2) . . ?
C33 C31 C34 109.5(2) . . ?
C32 C31 C26 109.95(19) . . ?
C32 C31 C33 106.8(2) . . ?
C32 C31 C34 107.6(2) . . ?
C34 C31 C26 107.40(19) . . ?
C61 C64 H64A 109.5 . . ?
C61 C64 H64B 109.5 . . ?
C61 C64 H64C 109.5 . . ?
H64A C64 H64B 109.5 . . ?
H64A C64 H64C 109.5 . . ?
H64B C64 H64C 109.5 . . ?
C88 C90 H90A 109.5 . . ?
C88 C90 H90B 109.5 . . ?
C88 C90 H90C 109.5 . . ?
H90A C90 H90B 109.5 . . ?
H90A C90 H90C 109.5 . . ?
H90B C90 H90C 109.5 . . ?
C3 C4 H4A 120.1 . . ?
C5 C4 C3 119.9(2) . . ?
C5 C4 H4A 120.1 . . ?
C54 C56 H56A 109.5 . . ?
C54 C56 H56B 109.5 . . ?
C54 C56 H56C 109.5 . . ?
H56A C56 H56B 109.5 . . ?
H56A C56 H56C 109.5 . . ?
H56B C56 H56C 109.5 . . ?
C10 C12 H12A 109.5 . . ?
C10 C12 H12B 109.5 . . ?
C10 C12 H12C 109.5 . . ?
H12A C12 H12B 109.5 . . ?
H12A C12 H12C 109.5 . . ?
H12B C12 H12C 109.5 . . ?
C70 C71 H71 119.4 . . ?
C72 C71 C70 121.2(2) . . ?
C72 C71 H71 119.4 . . ?
C69 C74 C78 120.80(19) . . ?
C73 C74 C69 118.5(2) . . ?
C73 C74 C78 120.6(2) . . ?
C87 C91 H91 107.5 . . ?
C87 C91 C92 108.1(2) . . ?
C92 C91 H91 107.5 . . ?
C93 C91 C87 114.3(2) . . ?
C93 C91 H91 107.5 . . ?
C93 C91 C92 111.6(2) . . ?
C7 C9 H9A 109.5 . . ?
C7 C9 H9B 109.5 . . ?
C7 C9 H9C 109.5 . . ?
H9A C9 H9B 109.5 . . ?
H9A C9 H9C 109.5 . . ?
H9B C9 H9C 109.5 . . ?
C23 C25 H25A 109.5 . . ?
C23 C25 H25B 109.5 . . ?
C23 C25 H25C 109.5 . . ?
H25A C25 H25B 109.5 . . ?
H25A C25 H25C 109.5 . . ?
H25B C25 H25C 109.5 . . ?
C61 C63 H63A 109.5 . . ?
C61 C63 H63B 109.5 . . ?
C61 C63 H63C 109.5 . . ?
H63A C63 H63B 109.5 . . ?
H63A C63 H63C 109.5 . . ?
H63B C63 H63C 109.5 . . ?
C27 C29 H29A 109.5 . . ?
C27 C29 H29B 109.5 . . ?
C27 C29 H29C 109.5 . . ?
H29A C29 H29B 109.5 . . ?
H29A C29 H29C 109.5 . . ?
H29B C29 H29C 109.5 . . ?
C35 C40 C44 122.0(2) . . ?
C39 C40 C35 117.8(3) . . ?
C39 C40 C44 120.1(3) . . ?
C74 C78 H78 107.5 . . ?
C74 C78 C80 114.0(2) . . ?
C79 C78 C74 110.6(2) . . ?
C79 C78 H78 107.5 . . ?
C79 C78 C80 109.3(2) . . ?
C80 C78 H78 107.5 . . ?
C41 C42 H42A 109.5 . . ?
C41 C42 H42B 109.5 . . ?
C41 C42 H42C 109.5 . . ?
H42A C42 H42B 109.5 . . ?
H42A C42 H42C 109.5 . . ?
H42B C42 H42C 109.5 . . ?
C10 C11 H11A 109.5 . . ?
C10 C11 H11B 109.5 . . ?
C10 C11 H11C 109.5 . . ?
H11A C11 H11B 109.5 . . ?
H11A C11 H11C 109.5 . . ?
H11B C11 H11C 109.5 . . ?
C20 C21 H21A 109.5 . . ?
C20 C21 H21B 109.5 . . ?
C20 C21 H21C 109.5 . . ?
H21A C21 H21B 109.5 . . ?
H21A C21 H21C 109.5 . . ?
H21B C21 H21C 109.5 . . ?
C40 C44 H44 107.6 . . ?
C40 C44 C45 110.0(3) . . ?
C40 C44 C46 113.9(3) . . ?
C45 C44 H44 107.6 . . ?
C45 C44 C46 109.8(2) . . ?
C46 C44 H44 107.6 . . ?
C88 C89 H89A 109.5 . . ?
C88 C89 H89B 109.5 . . ?
C88 C89 H89C 109.5 . . ?
H89A C89 H89B 109.5 . . ?
H89A C89 H89C 109.5 . . ?
H89B C89 H89C 109.5 . . ?
C54 C55 H55A 109.5 . . ?
C54 C55 H55B 109.5 . . ?
C54 C55 H55C 109.5 . . ?
H55A C55 H55B 109.5 . . ?
H55A C55 H55C 109.5 . . ?
H55B C55 H55C 109.5 . . ?
C65 C67 H67A 109.5 . . ?
C65 C67 H67B 109.5 . . ?
C65 C67 H67C 109.5 . . ?
H67A C67 H67B 109.5 . . ?
H67A C67 H67C 109.5 . . ?
H67B C67 H67C 109.5 . . ?
C57 C59 H59A 109.5 . . ?
C57 C59 H59B 109.5 . . ?
C57 C59 H59C 109.5 . . ?
H59A C59 H59B 109.5 . . ?
H59A C59 H59C 109.5 . . ?
H59B C59 H59C 109.5 . . ?
C94 C99 C102 107.2(2) . . ?
C101 C99 C94 112.48(19) . . ?
C101 C99 C102 106.4(2) . . ?
C101 C99 C100 106.3(2) . . ?
C100 C99 C94 114.8(3) . . ?
C100 C99 C102 109.3(2) . . ?
C99 C101 H10A 109.5 . . ?
C99 C101 H10B 109.5 . . ?
C99 C101 H10C 109.5 . . ?
H10A C101 H10B 109.5 . . ?
H10A C101 H10C 109.5 . . ?
H10B C101 H10C 109.5 . . ?
C65 C66 H66A 109.5 . . ?
C65 C66 H66B 109.5 . . ?
C65 C66 H66C 109.5 . . ?
H66A C66 H66B 109.5 . . ?
H66A C66 H66C 109.5 . . ?
H66B C66 H66C 109.5 . . ?
C57 C58 H58A 109.5 . . ?
C57 C58 H58B 109.5 . . ?
C57 C58 H58C 109.5 . . ?
H58A C58 H58B 109.5 . . ?
H58A C58 H58C 109.5 . . ?
H58B C58 H58C 109.5 . . ?
C74 C73 H73 119.2 . . ?
C72 C73 C74 121.5(2) . . ?
C72 C73 H73 119.2 . . ?
C41 C43 H43A 109.5 . . ?
C41 C43 H43B 109.5 . . ?
C41 C43 H43C 109.5 . . ?
H43A C43 H43B 109.5 . . ?
H43A C43 H43C 109.5 . . ?
H43B C43 H43C 109.5 . . ?
C31 C33 H33A 109.5 . . ?
C31 C33 H33B 109.5 . . ?
C31 C33 H33C 109.5 . . ?
H33A C33 H33B 109.5 . . ?
H33A C33 H33C 109.5 . . ?
H33B C33 H33C 109.5 . . ?
C71 C72 C73 119.6(2) . . ?
C71 C72 H72 120.2 . . ?
C73 C72 H72 120.2 . . ?
C94 C95 C96 106.2(2) . . ?
C97 C95 C94 110.1(2) . . ?
C97 C95 C96 107.0(3) . . ?
C97 C95 C98 107.4(3) . . ?
C98 C95 C94 116.4(3) . . ?
C98 C95 C96 109.4(2) . . ?
C65 C68 H68A 109.5 . . ?
C65 C68 H68B 109.5 . . ?
C65 C68 H68C 109.5 . . ?
H68A C68 H68B 109.5 . . ?
H68A C68 H68C 109.5 . . ?
H68B C68 H68C 109.5 . . ?
C27 C30 H30A 109.5 . . ?
C27 C30 H30B 109.5 . . ?
C27 C30 H30C 109.5 . . ?
H30A C30 H30B 109.5 . . ?
H30A C30 H30C 109.5 . . ?
H30B C30 H30C 109.5 . . ?
C78 C79 H79A 109.5 . . ?
C78 C79 H79B 109.5 . . ?
C78 C79 H79C 109.5 . . ?
H79A C79 H79B 109.5 . . ?
H79A C79 H79C 109.5 . . ?
H79B C79 H79C 109.5 . . ?
C31 C32 H32A 109.5 . . ?
C31 C32 H32B 109.5 . . ?
C31 C32 H32C 109.5 . . ?
H32A C32 H32B 109.5 . . ?
H32A C32 H32C 109.5 . . ?
H32B C32 H32C 109.5 . . ?
C91 C92 H92A 109.5 . . ?
C91 C92 H92B 109.5 . . ?
C91 C92 H92C 109.5 . . ?
H92A C92 H92B 109.5 . . ?
H92A C92 H92C 109.5 . . ?
H92B C92 H92C 109.5 . . ?
C91 C93 H93A 109.5 . . ?
C91 C93 H93B 109.5 . . ?
C91 C93 H93C 109.5 . . ?
H93A C93 H93B 109.5 . . ?
H93A C93 H93C 109.5 . . ?
H93B C93 H93C 109.5 . . ?
C31 C34 H34A 109.5 . . ?
C31 C34 H34B 109.5 . . ?
C31 C34 H34C 109.5 . . ?
H34A C34 H34B 109.5 . . ?
H34A C34 H34C 109.5 . . ?
H34B C34 H34C 109.5 . . ?
C44 C45 H45A 109.5 . . ?
C44 C45 H45B 109.5 . . ?
C44 C45 H45C 109.5 . . ?
H45A C45 H45B 109.5 . . ?
H45A C45 H45C 109.5 . . ?
H45B C45 H45C 109.5 . . ?
C36 C37 H37 119.4 . . ?
C38 C37 C36 121.2(3) . . ?
C38 C37 H37 119.4 . . ?
C99 C102 H10D 109.5 . . ?
C99 C102 H10E 109.5 . . ?
C99 C102 H10F 109.5 . . ?
H10D C102 H10E 109.5 . . ?
H10D C102 H10F 109.5 . . ?
H10E C102 H10F 109.5 . . ?
C75 C76 H76A 109.5 . . ?
C75 C76 H76B 109.5 . . ?
C75 C76 H76C 109.5 . . ?
H76A C76 H76B 109.5 . . ?
H76A C76 H76C 109.5 . . ?
H76B C76 H76C 109.5 . . ?
C78 C80 H80A 109.5 . . ?
C78 C80 H80B 109.5 . . ?
C78 C80 H80C 109.5 . . ?
H80A C80 H80B 109.5 . . ?
H80A C80 H80C 109.5 . . ?
H80B C80 H80C 109.5 . . ?
C40 C39 H39 119.1 . . ?
C38 C39 C40 121.8(3) . . ?
C38 C39 H39 119.1 . . ?
C95 C97 H97A 109.5 . . ?
C95 C97 H97B 109.5 . . ?
C95 C97 H97C 109.5 . . ?
H97A C97 H97B 109.5 . . ?
H97A C97 H97C 109.5 . . ?
H97B C97 H97C 109.5 . . ?
C44 C46 H46A 109.5 . . ?
C44 C46 H46B 109.5 . . ?
C44 C46 H46C 109.5 . . ?
H46A C46 H46B 109.5 . . ?
H46A C46 H46C 109.5 . . ?
H46B C46 H46C 109.5 . . ?
C95 C96 H96A 109.5 . . ?
C95 C96 H96B 109.5 . . ?
C95 C96 H96C 109.5 . . ?
H96A C96 H96B 109.5 . . ?
H96A C96 H96C 109.5 . . ?
H96B C96 H96C 109.5 . . ?
C95 C98 H98A 109.5 . . ?
C95 C98 H98B 109.5 . . ?
C95 C98 H98C 109.5 . . ?
H98A C98 H98B 109.5 . . ?
H98A C98 H98C 109.5 . . ?
H98B C98 H98C 109.5 . . ?
C37 C38 H38 119.9 . . ?
C39 C38 C37 120.1(3) . . ?
C39 C38 H38 119.9 . . ?
C75 C77 H77A 109.5 . . ?
C75 C77 H77B 109.5 . . ?
C75 C77 H77C 109.5 . . ?
H77A C77 H77B 109.5 . . ?
H77A C77 H77C 109.5 . . ?
H77B C77 H77C 109.5 . . ?
C99 C100 H10G 109.5 . . ?
C99 C100 H10H 109.5 . . ?
C99 C100 H10I 109.5 . . ?
H10G C100 H10H 109.5 . . ?
H10G C100 H10I 109.5 . . ?
H10H C100 H10I 109.5 . . ?
C116 C117 C118 103.1(10) . . ?
C117 C116 C115 88.3(18) . . ?
C110 C110 C109 111.9(9) 2_755 . ?
C108 C109 C110 110.2(18) . . ?
C105 C104 C103 114.2(12) . . ?
C5BA C4AA C118 111.4(13) . . ?
C4AA C5BA C6BA 121(2) . . ?
C4AA C5BA C2BA 99.1(16) . . ?
C6BA C5BA C2BA 63.6(18) . . ?
C5BA C6BA C2BA 58.7(19) . . ?
C5BA C2BA C6BA 57.7(12) . . ?
C104 C105 C106 122.8(14) . . ?
C113 C112 C111 97(4) . . ?
C111 C111 C112 141(5) 2_655 . ?

loop_
_geom_bond_atom_site_label_1
_geom_bond_atom_site_label_2
_geom_bond_distance
_geom_bond_site_symmetry_2
_geom_bond_publ_flag
Co1 Co1 2.7382(5) 2_666 ?
Co1 N4 1.9961(17) . ?
Co1 N4 1.9953(17) 2_666 ?
Co1 N2 2.0987(16) . ?
Co1 N1 2.0038(16) . ?
Co1 C13 2.4670(18) . ?
Co3 Co3 2.6749(5) 2_656 ?
Co3 N12 1.9844(17) . ?
Co3 N12 1.9954(17) 2_656 ?
Co3 N9 1.9674(16) . ?
Co3 N10 2.1562(16) . ?
Co3 C81 2.4716(19) . ?
Co2 Co2 2.6764(6) 2_665 ?
Co2 N6 2.0395(16) . ?
Co2 N5 2.0156(18) . ?
Co2 N8 1.9817(18) . ?
Co2 N8 1.9808(19) 2_665 ?
Co2 C47 2.4503(19) . ?
N4 H4 0.8800 . ?
N6 C48 1.418(2) . ?
N6 C47 1.336(2) . ?
N2 C14 1.417(2) . ?
N2 C13 1.333(2) . ?
N12 H12 0.8800 . ?
N1 C1 1.426(2) . ?
N1 C13 1.347(2) . ?
N9 C81 1.347(3) . ?
N9 C69 1.432(2) . ?
N5 C47 1.346(2) . ?
N5 C35 1.415(3) . ?
N7 C47 1.376(2) . ?
N7 C60 1.273(3) . ?
N10 C81 1.331(2) . ?
N10 C82 1.417(2) . ?
N3 C13 1.378(2) . ?
N3 C26 1.275(3) . ?
N8 H8 0.8800 . ?
N11 C81 1.371(3) . ?
N11 C94 1.276(3) . ?
C14 C15 1.413(3) . ?
C14 C19 1.417(3) . ?
C15 C16 1.396(3) . ?
C15 C20 1.522(3) . ?
C19 C23 1.521(3) . ?
C19 C18 1.391(3) . ?
C48 C53 1.415(3) . ?
C48 C49 1.411(3) . ?
C1 C2 1.418(3) . ?
C1 C6 1.404(3) . ?
C23 H23 1.0000 . ?
C23 C24 1.536(3) . ?
C23 C25 1.530(3) . ?
C60 C61 1.543(3) . ?
C60 C65 1.553(3) . ?
C2 C7 1.524(3) . ?
C2 C3 1.392(3) . ?
C16 H16 0.9500 . ?
C16 C17 1.388(3) . ?
C53 C57 1.518(3) . ?
C53 C52 1.392(3) . ?
C49 C50 1.395(3) . ?
C49 C54 1.514(3) . ?
C18 H18 0.9500 . ?
C18 C17 1.380(3) . ?
C6 C10 1.521(3) . ?
C6 C5 1.398(3) . ?
C82 C83 1.417(3) . ?
C82 C87 1.406(3) . ?
C83 C84 1.394(3) . ?
C83 C88 1.520(3) . ?
C26 C27 1.546(3) . ?
C26 C31 1.556(3) . ?
C61 C62 1.531(3) . ?
C61 C64 1.551(3) . ?
C61 C63 1.539(3) . ?
C69 C70 1.403(3) . ?
C69 C74 1.413(3) . ?
C7 H7 1.0000 . ?
C7 C8 1.536(3) . ?
C7 C9 1.531(3) . ?
C84 H84 0.9500 . ?
C84 C85 1.386(3) . ?
C10 H10 1.0000 . ?
C10 C12 1.535(3) . ?
C10 C11 1.527(3) . ?
C17 H17 0.9500 . ?
C51 H51 0.9500 . ?
C51 C52 1.386(3) . ?
C51 C50 1.374(3) . ?
C24 H24A 0.9800 . ?
C24 H24B 0.9800 . ?
C24 H24C 0.9800 . ?
C57 H57 1.0000 . ?
C57 C59 1.526(3) . ?
C57 C58 1.531(3) . ?
C88 H88 1.0000 . ?
C88 C90 1.529(3) . ?
C88 C89 1.529(3) . ?
C85 H85 0.9500 . ?
C85 C86 1.375(3) . ?
C35 C36 1.410(3) . ?
C35 C40 1.415(3) . ?
C86 H86 0.9500 . ?
C86 C87 1.401(3) . ?
C28 H28A 0.9800 . ?
C28 H28B 0.9800 . ?
C28 H28C 0.9800 . ?
C28 C27 1.525(3) . ?
C20 H20 1.0000 . ?
C20 C22 1.537(3) . ?
C20 C21 1.527(3) . ?
C52 H52 0.9500 . ?
C87 C91 1.519(3) . ?
C50 H50 0.9500 . ?
C8 H8A 0.9800 . ?
C8 H8B 0.9800 . ?
C8 H8C 0.9800 . ?
C27 C29 1.551(3) . ?
C27 C30 1.537(3) . ?
C54 H54 1.0000 . ?
C54 C56 1.532(3) . ?
C54 C55 1.538(3) . ?
C70 C75 1.511(3) . ?
C70 C71 1.393(3) . ?
C41 H41 1.0000 . ?
C41 C36 1.513(4) . ?
C41 C42 1.536(4) . ?
C41 C43 1.527(3) . ?
C62 H62A 0.9800 . ?
C62 H62B 0.9800 . ?
C62 H62C 0.9800 . ?
C94 C99 1.547(4) . ?
C94 C95 1.546(4) . ?
C3 H3 0.9500 . ?
C3 C4 1.383(3) . ?
C75 H75 1.0000 . ?
C75 C76 1.525(4) . ?
C75 C77 1.521(4) . ?
C22 H22A 0.9800 . ?
C22 H22B 0.9800 . ?
C22 H22C 0.9800 . ?
C65 C67 1.537(3) . ?
C65 C66 1.554(3) . ?
C65 C68 1.526(3) . ?
C36 C37 1.401(3) . ?
C5 H5 0.9500 . ?
C5 C4 1.375(3) . ?
C31 C33 1.537(3) . ?
C31 C32 1.522(4) . ?
C31 C34 1.544(4) . ?
C64 H64A 0.9800 . ?
C64 H64B 0.9800 . ?
C64 H64C 0.9800 . ?
C90 H90A 0.9800 . ?
C90 H90B 0.9800 . ?
C90 H90C 0.9800 . ?
C4 H4A 0.9500 . ?
C56 H56A 0.9800 . ?
C56 H56B 0.9800 . ?
C56 H56C 0.9800 . ?
C12 H12A 0.9800 . ?
C12 H12B 0.9800 . ?
C12 H12C 0.9800 . ?
C71 H71 0.9500 . ?
C71 C72 1.375(4) . ?
C74 C78 1.521(3) . ?
C74 C73 1.385(3) . ?
C91 H91 1.0000 . ?
C91 C92 1.543(4) . ?
C91 C93 1.517(4) . ?
C9 H9A 0.9800 . ?
C9 H9B 0.9800 . ?
C9 H9C 0.9800 . ?
C25 H25A 0.9800 . ?
C25 H25B 0.9800 . ?
C25 H25C 0.9800 . ?
C63 H63A 0.9800 . ?
C63 H63B 0.9800 . ?
C63 H63C 0.9800 . ?
C29 H29A 0.9800 . ?
C29 H29B 0.9800 . ?
C29 H29C 0.9800 . ?
C40 C44 1.508(4) . ?
C40 C39 1.393(4) . ?
C78 H78 1.0000 . ?
C78 C79 1.519(4) . ?
C78 C80 1.536(4) . ?
C42 H42A 0.9800 . ?
C42 H42B 0.9800 . ?
C42 H42C 0.9800 . ?
C11 H11A 0.9800 . ?
C11 H11B 0.9800 . ?
C11 H11C 0.9800 . ?
C21 H21A 0.9800 . ?
C21 H21B 0.9800 . ?
C21 H21C 0.9800 . ?
C44 H44 1.0000 . ?
C44 C45 1.540(4) . ?
C44 C46 1.541(4) . ?
C89 H89A 0.9800 . ?
C89 H89B 0.9800 . ?
C89 H89C 0.9800 . ?
C55 H55A 0.9800 . ?
C55 H55B 0.9800 . ?
C55 H55C 0.9800 . ?
C67 H67A 0.9800 . ?
C67 H67B 0.9800 . ?
C67 H67C 0.9800 . ?
C59 H59A 0.9800 . ?
C59 H59B 0.9800 . ?
C59 H59C 0.9800 . ?
C99 C101 1.530(4) . ?
C99 C102 1.554(4) . ?
C99 C100 1.539(4) . ?
C101 H10A 0.9800 . ?
C101 H10B 0.9800 . ?
C101 H10C 0.9800 . ?
C66 H66A 0.9800 . ?
C66 H66B 0.9800 . ?
C66 H66C 0.9800 . ?
C58 H58A 0.9800 . ?
C58 H58B 0.9800 . ?
C58 H58C 0.9800 . ?
C73 H73 0.9500 . ?
C73 C72 1.382(4) . ?
C43 H43A 0.9800 . ?
C43 H43B 0.9800 . ?
C43 H43C 0.9800 . ?
C33 H33A 0.9800 . ?
C33 H33B 0.9800 . ?
C33 H33C 0.9800 . ?
C72 H72 0.9500 . ?
C95 C97 1.520(5) . ?
C95 C96 1.551(4) . ?
C95 C98 1.535(4) . ?
C68 H68A 0.9800 . ?
C68 H68B 0.9800 . ?
C68 H68C 0.9800 . ?
C30 H30A 0.9800 . ?
C30 H30B 0.9800 . ?
C30 H30C 0.9800 . ?
C79 H79A 0.9800 . ?
C79 H79B 0.9800 . ?
C79 H79C 0.9800 . ?
C32 H32A 0.9800 . ?
C32 H32B 0.9800 . ?
C32 H32C 0.9800 . ?
C92 H92A 0.9800 . ?
C92 H92B 0.9800 . ?
C92 H92C 0.9800 . ?
C93 H93A 0.9800 . ?
C93 H93B 0.9800 . ?
C93 H93C 0.9800 . ?
C34 H34A 0.9800 . ?
C34 H34B 0.9800 . ?
C34 H34C 0.9800 . ?
C45 H45A 0.9800 . ?
C45 H45B 0.9800 . ?
C45 H45C 0.9800 . ?
C37 H37 0.9500 . ?
C37 C38 1.373(5) . ?
C102 H10D 0.9800 . ?
C102 H10E 0.9800 . ?
C102 H10F 0.9800 . ?
C76 H76A 0.9800 . ?
C76 H76B 0.9800 . ?
C76 H76C 0.9800 . ?
C80 H80A 0.9800 . ?
C80 H80B 0.9800 . ?
C80 H80C 0.9800 . ?
C39 H39 0.9500 . ?
C39 C38 1.372(6) . ?
C97 H97A 0.9800 . ?
C97 H97B 0.9800 . ?
C97 H97C 0.9800 . ?
C46 H46A 0.9800 . ?
C46 H46B 0.9800 . ?
C46 H46C 0.9800 . ?
C96 H96A 0.9800 . ?
C96 H96B 0.9800 . ?
C96 H96C 0.9800 . ?
C98 H98A 0.9800 . ?
C98 H98B 0.9800 . ?
C98 H98C 0.9800 . ?
C38 H38 0.9500 . ?
C77 H77A 0.9800 . ?
C77 H77B 0.9800 . ?
C77 H77C 0.9800 . ?
C100 H10G 0.9800 . ?
C100 H10H 0.9800 . ?
C100 H10I 0.9800 . ?
C118 C117 1.536(11) . ?
C118 C4AA 1.683(17) . ?
C117 C116 1.533(13) . ?
C116 C115 1.83(3) . ?
C110 C110 1.339(17) 2_755 ?
C110 C109 1.512(14) . ?
C109 C108 1.23(3) . ?
C104 C103 1.48(2) . ?
C104 C105 1.391(16) . ?
C4AA C5BA 1.36(2) . ?
C5BA C6BA 1.82(4) . ?
C5BA C2BA 1.84(3) . ?
C6BA C2BA 1.93(6) . ?
C106 C105 1.582(17) . ?
C112 C111 1.57(5) . ?
C112 C113 1.32(7) . ?
C111 C111 1.31(8) 2_655 ?

loop_
_geom_torsion_atom_site_label_1
_geom_torsion_atom_site_label_2
_geom_torsion_atom_site_label_3
_geom_torsion_atom_site_label_4
_geom_torsion
_geom_torsion_site_symmetry_1
_geom_torsion_site_symmetry_2
_geom_torsion_site_symmetry_3
_geom_torsion_site_symmetry_4
_geom_torsion_publ_flag
Co1 N2 C14 C15 -121.1(2) . . . . ?
Co1 N2 C14 C19 54.1(3) . . . . ?
Co1 N2 C13 N1 3.62(15) . . . . ?
Co1 N2 C13 N3 175.16(17) . . . . ?
Co1 N1 C1 C2 99.7(2) . . . . ?
Co1 N1 C1 C6 -76.6(3) . . . . ?
Co1 N1 C13 N2 -3.79(16) . . . . ?
Co1 N1 C13 N3 -175.98(15) . . . . ?
Co3 N9 C81 N10 6.50(17) . . . . ?
Co3 N9 C81 N11 179.84(16) . . . . ?
Co3 N9 C69 C70 84.2(3) . . . . ?
Co3 N9 C69 C74 -92.5(3) . . . . ?
Co3 N10 C81 N9 -5.92(16) . . . . ?
Co3 N10 C81 N11 -178.5(2) . . . . ?
Co3 N10 C82 C83 126.4(2) . . . . ?
Co3 N10 C82 C87 -47.6(3) . . . . ?
Co2 N6 C48 C53 -107.0(2) . . . . ?
Co2 N6 C48 C49 66.8(3) . . . . ?
Co2 N6 C47 N5 1.01(16) . . . . ?
Co2 N6 C47 N7 172.57(17) . . . . ?
Co2 N5 C47 N6 -1.03(16) . . . . ?
Co2 N5 C47 N7 -172.47(17) . . . . ?
Co2 N5 C35 C36 108.0(3) . . . . ?
Co2 N5 C35 C40 -66.2(3) . . . . ?
N6 C48 C53 C57 4.9(3) . . . . ?
N6 C48 C53 C52 178.35(17) . . . . ?
N6 C48 C49 C50 -177.66(18) . . . . ?
N6 C48 C49 C54 -3.1(3) . . . . ?
N2 C14 C15 C16 -176.79(18) . . . . ?
N2 C14 C15 C20 8.8(3) . . . . ?
N2 C14 C19 C23 -6.7(3) . . . . ?
N2 C14 C19 C18 177.67(18) . . . . ?
N1 C1 C2 C7 -3.6(3) . . . . ?
N1 C1 C2 C3 -179.50(18) . . . . ?
N1 C1 C6 C10 1.9(3) . . . . ?
N1 C1 C6 C5 178.64(18) . . . . ?
N9 C69 C70 C75 -3.2(3) . . . . ?
N9 C69 C70 C71 -179.7(2) . . . . ?
N9 C69 C74 C78 2.8(3) . . . . ?
N9 C69 C74 C73 179.5(2) . . . . ?
N5 C35 C36 C41 -5.7(3) . . . . ?
N5 C35 C36 C37 179.4(2) . . . . ?
N5 C35 C40 C44 5.1(3) . . . . ?
N5 C35 C40 C39 -179.7(2) . . . . ?
N7 C60 C61 C62 -16.7(3) . . . . ?
N7 C60 C61 C64 101.3(2) . . . . ?
N7 C60 C61 C63 -136.4(2) . . . . ?
N7 C60 C65 C67 -143.9(2) . . . . ?
N7 C60 C65 C66 93.8(2) . . . . ?
N7 C60 C65 C68 -23.1(3) . . . . ?
N10 C82 C83 C84 178.41(18) . . . . ?
N10 C82 C83 C88 -8.0(3) . . . . ?
N10 C82 C87 C86 -179.11(19) . . . . ?
N10 C82 C87 C91 8.1(3) . . . . ?
N3 C26 C27 C28 18.9(3) . . . . ?
N3 C26 C27 C29 -99.6(2) . . . . ?
N3 C26 C27 C30 138.8(2) . . . . ?
N3 C26 C31 C33 140.8(2) . . . . ?
N3 C26 C31 C32 20.0(3) . . . . ?
N3 C26 C31 C34 -96.9(2) . . . . ?
N11 C94 C99 C101 -18.4(3) . . . . ?
N11 C94 C99 C102 98.2(3) . . . . ?
N11 C94 C99 C100 -140.2(3) . . . . ?
N11 C94 C95 C97 -19.0(3) . . . . ?
N11 C94 C95 C96 96.4(3) . . . . ?
N11 C94 C95 C98 -141.5(3) . . . . ?
C14 N2 C13 Co1 175.61(19) . . . . ?
C14 N2 C13 N1 179.23(16) . . . . ?
C14 N2 C13 N3 -9.2(3) . . . . ?
C14 C15 C16 C17 -3.4(3) . . . . ?
C14 C15 C20 C22 66.9(2) . . . . ?
C14 C15 C20 C21 -170.1(2) . . . . ?
C14 C19 C23 C24 -87.8(2) . . . . ?
C14 C19 C23 C25 147.41(19) . . . . ?
C14 C19 C18 C17 1.3(3) . . . . ?
C15 C14 C19 C23 168.54(18) . . . . ?
C15 C14 C19 C18 -7.1(3) . . . . ?
C15 C16 C17 C18 -2.3(3) . . . . ?
C19 C14 C15 C16 8.1(3) . . . . ?
C19 C14 C15 C20 -166.29(18) . . . . ?
C19 C18 C17 C16 3.4(3) . . . . ?
C48 N6 C47 Co2 -178.2(2) . . . . ?
C48 N6 C47 N5 -177.15(17) . . . . ?
C48 N6 C47 N7 -5.6(3) . . . . ?
C48 C53 C57 C59 -161.5(2) . . . . ?
C48 C53 C57 C58 75.0(2) . . . . ?
C48 C53 C52 C51 -2.1(3) . . . . ?
C48 C49 C50 C51 0.4(3) . . . . ?
C48 C49 C54 C56 141.0(2) . . . . ?
C48 C49 C54 C55 -95.2(2) . . . . ?
C1 N1 C13 Co1 175.4(2) . . . . ?
C1 N1 C13 N2 171.57(16) . . . . ?
C1 N1 C13 N3 -0.6(3) . . . . ?
C1 C2 C7 C8 -73.1(2) . . . . ?
C1 C2 C7 C9 164.39(19) . . . . ?
C1 C2 C3 C4 1.6(3) . . . . ?
C1 C6 C10 C12 -135.4(2) . . . . ?
C1 C6 C10 C11 100.4(2) . . . . ?
C1 C6 C5 C4 0.2(3) . . . . ?
C23 C19 C18 C17 -174.34(19) . . . . ?
C47 N6 C48 C53 69.8(3) . . . . ?
C47 N6 C48 C49 -116.4(2) . . . . ?
C47 N5 C35 C36 -69.9(3) . . . . ?
C47 N5 C35 C40 115.9(2) . . . . ?
C47 N7 C60 C61 3.7(4) . . . . ?
C47 N7 C60 C65 -174.9(2) . . . . ?
C13 N2 C14 C15 67.1(3) . . . . ?
C13 N2 C14 C19 -117.8(2) . . . . ?
C13 N1 C1 C2 -72.3(2) . . . . ?
C13 N1 C1 C6 111.4(2) . . . . ?
C13 N3 C26 C27 -6.4(4) . . . . ?
C13 N3 C26 C31 172.7(2) . . . . ?
C60 N7 C47 N6 98.4(3) . . . . ?
C60 N7 C47 N5 -91.2(3) . . . . ?
C81 N9 C69 C70 -108.4(2) . . . . ?
C81 N9 C69 C74 74.9(3) . . . . ?
C81 N10 C82 C83 -63.7(3) . . . . ?
C81 N10 C82 C87 122.3(2) . . . . ?
C81 N11 C94 C99 12.4(4) . . . . ?
C81 N11 C94 C95 -167.9(2) . . . . ?
C2 C1 C6 C10 -174.45(18) . . . . ?
C2 C1 C6 C5 2.3(3) . . . . ?
C2 C3 C4 C5 0.9(4) . . . . ?
C16 C15 C20 C22 -107.4(2) . . . . ?
C16 C15 C20 C21 15.6(3) . . . . ?
C53 C48 C49 C50 -3.8(3) . . . . ?
C53 C48 C49 C54 170.80(18) . . . . ?
C49 C48 C53 C57 -168.86(18) . . . . ?
C49 C48 C53 C52 4.6(3) . . . . ?
C18 C19 C23 C24 87.8(2) . . . . ?
C18 C19 C23 C25 -37.0(3) . . . . ?
C6 C1 C2 C7 172.68(18) . . . . ?
C6 C1 C2 C3 -3.2(3) . . . . ?
C6 C5 C4 C3 -1.8(4) . . . . ?
C82 N10 C81 Co3 -174.7(2) . . . . ?
C82 N10 C81 N9 179.36(17) . . . . ?
C82 N10 C81 N11 6.8(3) . . . . ?
C82 C83 C84 C85 3.1(3) . . . . ?
C82 C83 C88 C90 -67.3(2) . . . . ?
C82 C83 C88 C89 169.9(2) . . . . ?
C82 C87 C91 C92 82.3(3) . . . . ?
C82 C87 C91 C93 -152.8(2) . . . . ?
C83 C82 C87 C86 6.8(3) . . . . ?
C83 C82 C87 C91 -166.0(2) . . . . ?
C83 C84 C85 C86 2.3(3) . . . . ?
C26 N3 C13 N2 84.4(3) . . . . ?
C26 N3 C13 N1 -104.6(3) . . . . ?
C61 C60 C65 C67 37.5(3) . . . . ?
C61 C60 C65 C66 -84.8(2) . . . . ?
C61 C60 C65 C68 158.3(2) . . . . ?
C69 N9 C81 Co3 -172.5(2) . . . . ?
C69 N9 C81 N10 -165.98(18) . . . . ?
C69 N9 C81 N11 7.4(3) . . . . ?
C69 C70 C75 C76 -96.0(3) . . . . ?
C69 C70 C75 C77 140.0(3) . . . . ?
C69 C70 C71 C72 1.0(4) . . . . ?
C69 C74 C78 C79 80.9(3) . . . . ?
C69 C74 C78 C80 -155.4(2) . . . . ?
C69 C74 C73 C72 -0.6(4) . . . . ?
C7 C2 C3 C4 -174.3(2) . . . . ?
C84 C83 C88 C90 106.1(2) . . . . ?
C84 C83 C88 C89 -16.7(3) . . . . ?
C84 C85 C86 C87 -3.3(3) . . . . ?
C10 C6 C5 C4 177.0(2) . . . . ?
C57 C53 C52 C51 171.4(2) . . . . ?
C88 C83 C84 C85 -170.4(2) . . . . ?
C85 C86 C87 C82 -1.3(3) . . . . ?
C85 C86 C87 C91 171.5(2) . . . . ?
C35 N5 C47 Co2 178.7(2) . . . . ?
C35 N5 C47 N6 177.72(19) . . . . ?
C35 N5 C47 N7 6.3(3) . . . . ?
C35 C36 C37 C38 2.6(4) . . . . ?
C35 C40 C44 C45 98.4(3) . . . . ?
C35 C40 C44 C46 -137.8(3) . . . . ?
C35 C40 C39 C38 -1.8(5) . . . . ?
C86 C87 C91 C92 -90.4(3) . . . . ?
C86 C87 C91 C93 34.5(4) . . . . ?
C20 C15 C16 C17 170.9(2) . . . . ?
C52 C53 C57 C59 25.1(3) . . . . ?
C52 C53 C57 C58 -98.4(2) . . . . ?
C52 C51 C50 C49 2.2(3) . . . . ?
C87 C82 C83 C84 -7.6(3) . . . . ?
C87 C82 C83 C88 165.92(19) . . . . ?
C50 C49 C54 C56 -44.4(3) . . . . ?
C50 C49 C54 C55 79.4(2) . . . . ?
C50 C51 C52 C53 -1.3(3) . . . . ?
C27 C26 C31 C33 -40.2(3) . . . . ?
C27 C26 C31 C32 -161.0(2) . . . . ?
C27 C26 C31 C34 82.2(3) . . . . ?
C54 C49 C50 C51 -174.4(2) . . . . ?
C70 C69 C74 C78 -173.9(2) . . . . ?
C70 C69 C74 C73 2.8(4) . . . . ?
C70 C71 C72 C73 1.2(5) . . . . ?
C41 C36 C37 C38 -172.2(3) . . . . ?
C94 N11 C81 N9 101.9(3) . . . . ?
C94 N11 C81 N10 -85.9(3) . . . . ?
C3 C2 C7 C8 102.7(2) . . . . ?
C3 C2 C7 C9 -19.8(3) . . . . ?
C75 C70 C71 C72 -175.5(3) . . . . ?
C65 C60 C61 C62 161.71(19) . . . . ?
C65 C60 C61 C64 -80.2(2) . . . . ?
C65 C60 C61 C63 42.0(3) . . . . ?
C36 C35 C40 C44 -169.2(2) . . . . ?
C36 C35 C40 C39 6.1(4) . . . . ?
C36 C37 C38 C39 1.7(5) . . . . ?
C5 C6 C10 C12 47.8(3) . . . . ?
C5 C6 C10 C11 -76.3(3) . . . . ?
C31 C26 C27 C28 -160.06(19) . . . . ?
C31 C26 C27 C29 81.5(2) . . . . ?
C31 C26 C27 C30 -40.1(3) . . . . ?
C71 C70 C75 C76 80.4(3) . . . . ?
C71 C70 C75 C77 -43.6(3) . . . . ?
C74 C69 C70 C75 173.5(2) . . . . ?
C74 C69 C70 C71 -3.0(3) . . . . ?
C74 C73 C72 C71 -1.5(5) . . . . ?
C40 C35 C36 C41 168.4(2) . . . . ?
C40 C35 C36 C37 -6.5(4) . . . . ?
C40 C39 C38 C37 -2.1(5) . . . . ?
C78 C74 C73 C72 176.1(3) . . . . ?
C42 C41 C36 C35 -68.8(3) . . . . ?
C42 C41 C36 C37 105.9(3) . . . . ?
C44 C40 C39 C38 173.6(3) . . . . ?
C99 C94 C95 C97 160.7(3) . . . . ?
C99 C94 C95 C96 -83.9(3) . . . . ?
C99 C94 C95 C98 38.2(3) . . . . ?
C73 C74 C78 C79 -95.7(3) . . . . ?
C73 C74 C78 C80 28.0(4) . . . . ?
C43 C41 C36 C35 168.6(2) . . . . ?
C43 C41 C36 C37 -16.7(4) . . . . ?
C95 C94 C99 C101 161.9(2) . . . . ?
C95 C94 C99 C102 -81.5(3) . . . . ?
C95 C94 C99 C100 40.1(3) . . . . ?
C39 C40 C44 C45 -76.8(3) . . . . ?
C39 C40 C44 C46 47.0(4) . . . . ?
C118 C117 C116 C115 163.7(10) . . . . ?
C118 C4AA C5BA C6BA -148(2) . . . . ?
C118 C4AA C5BA C2BA 147.0(11) . . . . ?
C110 C110 C109 C108 172.3(18) 2_755 . . . ?
C103 C104 C105 C106 170.7(11) . . . . ?
C4AA C5BA C6BA C2BA -85(3) . . . . ?
C4AA C5BA C2BA C6BA 120(2) . . . . ?
C113 C112 C111 C111 129(14) . . . 2_655 ?
